data_7119943
loop_
_publ_author_name
'Hao, Jian'
'Wei, Yongge'
'Xu, Qinghong'
'Yuan, Shanshan'
'Zhu, Li'

_publ_section_title
;
 Synthesis of novel bis(Triol)-functionalized Anderson clusters serving as
 potential synthons for forming organic-inorganic hybrid chains on purpose
;
_journal_name_full 'Chem. Commun.'
_journal_paper_doi 10.1039/C7CC01971H
_journal_year 2017
_chemical_formula_moiety '2(C10 H19 Mn0.5 Mo3 O16), C3 H7 N O, 3(C16 H36 N)'
_chemical_formula_sum 'C71 H153 Mn Mo6 N4 O33'
_chemical_formula_weight 2221.55
_chemical_name_systematic
;
 ? 
;
_space_group_crystal_system monoclinic
_space_group_IT_number 14
_space_group_name_Hall '-P 2ybc'
_space_group_name_H-M_alt 'P 1 21/c 1'
_symmetry_space_group_name_Hall '-P 2ybc'
_symmetry_space_group_name_H-M 'P 1 21/c 1'
_atom_sites_solution_hydrogens geom
_atom_sites_solution_primary direct
_atom_sites_solution_secondary difmap
_audit_creation_date 2016-05-20
_audit_creation_method
;
  Olex2 1.1
  (compiled 2011.02.15 svn.r1672, GUI svn.r3494)
;
_audit_update_record
;
2017-02-20 deposited with the CCDC.
2017-04-11 downloaded from the CCDC.
;
_cell_angle_alpha 90.00
_cell_angle_beta 92.869(2)
_cell_angle_gamma 90.00
_cell_formula_units_Z 4
_cell_length_a 27.6934(6)
_cell_length_b 13.7969(3)
_cell_length_c 24.7992(5)
_cell_measurement_reflns_used 13751
_cell_measurement_temperature 103.7
_cell_measurement_theta_max 29.3057
_cell_measurement_theta_min 3.16
_cell_volume 9463.5(3)
_computing_cell_refinement
;
CrysAlisPro, Agilent Technologies,
Version 1.171.35.11 (release 16-05-2011 CrysAlis171 .NET)
(compiled May 16 2011,17:55:39)
;
_computing_data_collection
;
CrysAlisPro, Agilent Technologies,
Version 1.171.35.11 (release 16-05-2011 CrysAlis171 .NET)
(compiled May 16 2011,17:55:39)
;
_computing_data_reduction
;
CrysAlisPro, Agilent Technologies,
Version 1.171.35.11 (release 16-05-2011 CrysAlis171 .NET)
(compiled May 16 2011,17:55:39)
;
_computing_molecular_graphics
;
O. V. Dolomanov, L. J. Bourhis, R. J. Gildea, J. A. K. Howard and H. Puschmann,
OLEX2: a complete structure solution, refinement and analysis program.
J. Appl. Cryst. (2009). 42, 339-341.
;
_computing_publication_material
;
O. V. Dolomanov, L. J. Bourhis, R. J. Gildea, J. A. K. Howard and H. Puschmann,
OLEX2: a complete structure solution, refinement and analysis program.
J. Appl. Cryst. (2009). 42, 339-341.
;
_computing_structure_refinement 'SHELXL-97 (Sheldrick, 1997)'
_computing_structure_solution 'SHELXS-97 (Sheldrick, 1990)'
_diffrn_ambient_temperature 103.7
_diffrn_detector_area_resol_mean 16.0971
_diffrn_measured_fraction_theta_full 0.998
_diffrn_measured_fraction_theta_max 0.998
_diffrn_measurement_details
;
#__ type_ start__ end____ width___ exp.time_
  1 omega  -39.00   14.00   1.0000   10.0000
omega____ theta____ kappa____ phi______ frames
    -      -15.9046  -77.0000 -150.0000 53

#__ type_ start__ end____ width___ exp.time_
  2 omega   -4.00   22.00   1.0000   10.0000
omega____ theta____ kappa____ phi______ frames
    -      -15.9046   77.0000 -150.0000 26

#__ type_ start__ end____ width___ exp.time_
  3 omega   -6.00   22.00   1.0000   10.0000
omega____ theta____ kappa____ phi______ frames
    -      -15.9046 -100.0000   60.0000 28

#__ type_ start__ end____ width___ exp.time_
  4 omega  -69.00  -22.00   1.0000   10.0000
omega____ theta____ kappa____ phi______ frames
    -      -15.9046  -37.0000   30.0000 47

#__ type_ start__ end____ width___ exp.time_
  5 omega  -41.00    2.00   1.0000   10.0000
omega____ theta____ kappa____ phi______ frames
    -      -15.9046  100.0000  119.0000 43

#__ type_ start__ end____ width___ exp.time_
  6 omega  -49.00   33.00   1.0000   10.0000
omega____ theta____ kappa____ phi______ frames
    -       21.1390  -77.0000  -30.0000 82

#__ type_ start__ end____ width___ exp.time_
  7 omega   28.00   60.00   1.0000   10.0000
omega____ theta____ kappa____ phi______ frames
    -       21.1390 -100.0000   60.0000 32

#__ type_ start__ end____ width___ exp.time_
  8 omega  -48.00  -23.00   1.0000   10.0000
omega____ theta____ kappa____ phi______ frames
    -       21.1390  -37.0000  -90.0000 25
;
_diffrn_measurement_device_type 'Xcalibur, Eos, Gemini'
_diffrn_measurement_method '\w scans'
_diffrn_orient_matrix_UB_11 -0.0096792000
_diffrn_orient_matrix_UB_12 0.0425770000
_diffrn_orient_matrix_UB_13 -0.0124264000
_diffrn_orient_matrix_UB_21 -0.0223443000
_diffrn_orient_matrix_UB_22 -0.0085115000
_diffrn_orient_matrix_UB_23 0.0119179000
_diffrn_orient_matrix_UB_31 0.0080116000
_diffrn_orient_matrix_UB_32 0.0275868000
_diffrn_orient_matrix_UB_33 0.0228649000
_diffrn_radiation_monochromator graphite
_diffrn_radiation_type 'Mo K\a'
_diffrn_radiation_wavelength 0.7107
_diffrn_reflns_av_R_equivalents 0.0469
_diffrn_reflns_av_unetI/netI 0.0571
_diffrn_reflns_limit_h_max 34
_diffrn_reflns_limit_h_min -34
_diffrn_reflns_limit_k_max 17
_diffrn_reflns_limit_k_min -13
_diffrn_reflns_limit_l_max 30
_diffrn_reflns_limit_l_min -30
_diffrn_reflns_number 53886
_diffrn_reflns_theta_full 26.00
_diffrn_reflns_theta_max 26.00
_diffrn_reflns_theta_min 3.159
_diffrn_source 'Enhance (Mo) X-ray Source'
_exptl_absorpt_coefficient_mu 0.976
_exptl_absorpt_correction_T_max 1.00000
_exptl_absorpt_correction_T_min 0.89813
_exptl_absorpt_correction_type multi-scan
_exptl_absorpt_process_details
;
CrysAlisPro, Agilent Technologies,
Version 1.171.35.11 (release 16-05-2011 CrysAlis171 .NET)
(compiled May 16 2011,17:55:39)
Empirical absorption correction using spherical harmonics,
 implemented in SCALE3 ABSPACK scaling algorithm.
;
_exptl_crystal_colour orange
_exptl_crystal_density_diffrn 1.559
_exptl_crystal_density_method 'not measured'
_exptl_crystal_description bar
_exptl_crystal_F_000 4592
_exptl_crystal_size_max 0.25
_exptl_crystal_size_mid 0.21
_exptl_crystal_size_min 0.08
_refine_diff_density_max 1.743
_refine_diff_density_min -1.453
_refine_diff_density_rms 0.164
_refine_ls_extinction_method none
_refine_ls_goodness_of_fit_ref 1.148
_refine_ls_hydrogen_treatment mixed
_refine_ls_matrix_type full
_refine_ls_number_parameters 1055
_refine_ls_number_reflns 18547
_refine_ls_number_restraints 114
_refine_ls_restrained_S_all 1.152
_refine_ls_R_factor_all 0.0988
_refine_ls_R_factor_gt 0.0777
_refine_ls_shift/su_max 0.001
_refine_ls_shift/su_mean 0.000
_refine_ls_structure_factor_coef Fsqd
_refine_ls_weighting_details 'calc w=1/[\s^2^(Fo^2^)+(0.0484P)^2^+113.7000P] where P=(Fo^2^+2Fc^2^)/3'
_refine_ls_weighting_scheme calc
_refine_ls_wR_factor_gt 0.1772
_refine_ls_wR_factor_ref 0.1900
_reflns_number_gt 14588
_reflns_number_total 18547
_reflns_threshold_expression >2sigma(I)
_cod_data_source_file c7cc01971h2.cif
_cod_data_source_block exp_3866
_cod_original_cell_volume 9463.5(4)
_cod_database_code 7119943
_reflns_odcompleteness_completeness 99.67
_reflns_odcompleteness_iscentric 1
_reflns_odcompleteness_theta 26.32

loop_
_space_group_symop_id
_space_group_symop_operation_xyz
1 'x, y, z'
2 '-x, y+1/2, -z+1/2'
3 '-x, -y, -z'
4 'x, -y-1/2, z-1/2'

loop_
_atom_site_label
_atom_site_type_symbol
_atom_site_fract_x
_atom_site_fract_y
_atom_site_fract_z
_atom_site_U_iso_or_equiv
_atom_site_adp_type
_atom_site_occupancy
_atom_site_symmetry_multiplicity
_atom_site_calc_flag
_atom_site_refinement_flags
_atom_site_disorder_assembly
_atom_site_disorder_group
Mo1 Mo 0.56766(2) 0.32719(5) 0.44760(3) 0.02099(16) Uani 1 1 d . . .
Mo2 Mo 0.48012(2) 0.43596(5) 0.36997(2) 0.02321(16) Uani 1 1 d . . .
Mo3 Mo 0.41276(2) 0.60912(5) 0.42280(3) 0.02334(16) Uani 1 1 d . . .
Mn1 Mn 0.5000 0.5000 0.5000 0.0139(3) Uani 1 2 d S . .
O1 O 0.5717(2) 0.2085(4) 0.4674(2) 0.0324(13) Uani 1 1 d . . .
O2 O 0.60644(19) 0.3896(4) 0.5037(2) 0.0242(12) Uani 1 1 d . . .
O3 O 0.6071(2) 0.3399(4) 0.3976(2) 0.0296(13) Uani 1 1 d . . .
O4 O 0.50652(19) 0.3236(4) 0.4073(2) 0.0250(12) Uani 1 1 d . . .
O5 O 0.5211(2) 0.4519(4) 0.3210(2) 0.0309(13) Uani 1 1 d . . .
O6 O 0.4305(2) 0.3864(5) 0.3383(2) 0.0356(14) Uani 1 1 d . . .
O7 O 0.46275(19) 0.5705(4) 0.3764(2) 0.0256(12) Uani 1 1 d . . .
O8 O 0.4114(2) 0.7302(4) 0.4079(2) 0.0314(13) Uani 1 1 d . . .
O9 O 0.3623(2) 0.5604(5) 0.3920(2) 0.0357(14) Uani 1 1 d . . .
O10 O 0.51725(18) 0.3655(4) 0.5175(2) 0.0220(11) Uani 1 1 d . . .
O11 O 0.44180(18) 0.4562(4) 0.44994(19) 0.0219(11) Uani 1 1 d . . .
O12 O 0.46040(17) 0.5127(4) 0.56171(19) 0.0196(11) Uani 1 1 d . . .
O13 O 0.3883(2) 0.1939(5) 0.5173(3) 0.0418(16) Uani 1 1 d . . .
O14 O 0.3565(3) -0.0862(6) 0.5758(3) 0.065(2) Uani 1 1 d . . .
H14 H 0.3748 -0.1237 0.5597 0.097 Uiso 1 1 calc R A 1
O15 O 0.3731(3) -0.0788(6) 0.4434(4) 0.074(3) Uani 1 1 d . . .
H15 H 0.3939 -0.1231 0.4455 0.111 Uiso 1 1 calc R . .
O16 O 0.2621(3) 0.1003(9) 0.4872(6) 0.103(4) Uani 1 1 d . . .
H16 H 0.2653 0.1484 0.5078 0.155 Uiso 1 1 calc R . .
C1 C 0.4271(3) 0.4351(6) 0.5707(3) 0.0291(18) Uani 1 1 d . . .
H1A H 0.3939 0.4619 0.5693 0.035 Uiso 1 1 calc R . .
H1B H 0.4340 0.4091 0.6074 0.035 Uiso 1 1 calc R . .
C2 C 0.4126(3) 0.3822(6) 0.4720(3) 0.0256(17) Uani 1 1 d . . .
H2A H 0.4130 0.3248 0.4481 0.031 Uiso 1 1 calc R . .
H2B H 0.3788 0.4057 0.4721 0.031 Uiso 1 1 calc R . .
C3 C 0.4787(3) 0.3016(6) 0.5320(3) 0.0252(17) Uani 1 1 d . . .
H3A H 0.4860 0.2767 0.5690 0.030 Uiso 1 1 calc R . .
H3B H 0.4775 0.2454 0.5072 0.030 Uiso 1 1 calc R . .
C4 C 0.4289(3) 0.3508(6) 0.5300(3) 0.0244(16) Uani 1 1 d . . .
C5 C 0.3920(3) 0.2769(6) 0.5496(4) 0.0325(19) Uani 1 1 d . . .
H5A H 0.4015 0.2575 0.5871 0.039 Uiso 1 1 calc R . .
H5B H 0.3598 0.3083 0.5501 0.039 Uiso 1 1 calc R . .
C6 C 0.3620(4) 0.1194(7) 0.5451(4) 0.044(2) Uani 1 1 d . . .
H6A H 0.3334 0.1484 0.5612 0.052 Uiso 1 1 calc R . .
H6B H 0.3830 0.0915 0.5746 0.052 Uiso 1 1 calc R . .
C7 C 0.3459(3) 0.0397(7) 0.5056(4) 0.043(2) Uani 1 1 d . . .
C8 C 0.3072(4) 0.0788(9) 0.4647(6) 0.065(4) Uani 1 1 d . . .
H8A H 0.3197 0.1385 0.4481 0.078 Uiso 1 1 calc R . .
H8B H 0.3017 0.0303 0.4356 0.078 Uiso 1 1 calc R . .
C9 C 0.3889(4) 0.0006(8) 0.4766(4) 0.049(3) Uani 1 1 d . . .
H9A H 0.4025 0.0521 0.4541 0.059 Uiso 1 1 calc R . .
H9B H 0.4145 -0.0212 0.5032 0.059 Uiso 1 1 calc R . .
C10 C 0.3236(4) -0.0413(8) 0.5376(5) 0.058(3) Uani 1 1 d . . .
H10A H 0.2961 -0.0147 0.5569 0.069 Uiso 1 1 calc R . .
H10B H 0.3106 -0.0912 0.5121 0.069 Uiso 1 1 calc R . .
Mo4 Mo 0.09112(2) 0.60910(5) 0.57091(2) 0.02066(16) Uani 1 1 d . . .
Mo5 Mo 0.07860(2) 0.64133(5) 0.43714(2) 0.02074(16) Uani 1 1 d . . .
Mo6 Mo -0.01342(2) 0.53387(5) 0.36675(2) 0.02004(16) Uani 1 1 d . . .
Mn2 Mn 0.0000 0.5000 0.5000 0.0141(3) Uani 1 2 d S . .
O17 O 0.1373(2) 0.5498(4) 0.6057(2) 0.0286(13) Uani 1 1 d . . .
O18 O 0.11241(19) 0.5867(4) 0.4994(2) 0.0247(12) Uani 1 1 d . . .
O19 O 0.1168(2) 0.6009(4) 0.3898(2) 0.0319(13) Uani 1 1 d . . .
O20 O 0.0247(2) 0.4999(4) 0.3181(2) 0.0268(12) Uani 1 1 d . . .
O21 O -0.0621(2) 0.5873(4) 0.3334(2) 0.0281(12) Uani 1 1 d . . .
O22 O 0.01784(18) 0.6475(4) 0.39612(19) 0.0212(11) Uani 1 1 d . . .
O23 O 0.03898(19) 0.5928(4) 0.6178(2) 0.0235(12) Uani 1 1 d . . .
O24 O 0.0899(2) 0.7619(4) 0.4435(2) 0.0331(14) Uani 1 1 d . . .
O25 O 0.1027(2) 0.7294(4) 0.5809(2) 0.0283(12) Uani 1 1 d . . .
O26 O 0.05161(17) 0.4588(4) 0.55043(19) 0.0185(10) Uani 1 1 d . . .
O27 O 0.04057(18) 0.4861(4) 0.43777(19) 0.0206(11) Uani 1 1 d . . .
O28 O -0.02709(18) 0.3607(4) 0.49141(19) 0.0200(11) Uani 1 1 d . . .
O29 O 0.0927(2) 0.1728(4) 0.5140(3) 0.0385(15) Uani 1 1 d . . .
O30 O 0.0917(3) -0.0652(6) 0.5800(3) 0.070(2) Uani 1 1 d . . .
H30 H 0.0958 -0.1255 0.5820 0.105 Uiso 1 1 calc R . .
O31 O 0.1966(3) -0.0421(7) 0.4607(4) 0.080(3) Uani 1 1 d . . .
H31 H 0.2153 0.0012 0.4732 0.120 Uiso 1 1 calc R . .
O32 O 0.1275(4) 0.0583(8) 0.4006(4) 0.082(3) Uani 1 1 d . . .
H32 H 0.1559 0.0602 0.4143 0.123 Uiso 1 1 calc R . .
C11 C 0.0668(3) 0.3971(6) 0.4349(3) 0.0261(17) Uani 1 1 d . . .
H11A H 0.1016 0.4124 0.4329 0.031 Uiso 1 1 calc R . .
H11B H 0.0563 0.3634 0.4011 0.031 Uiso 1 1 calc R . .
C12 C 0.0091(3) 0.2872(6) 0.4840(3) 0.0268(17) Uani 1 1 d . . .
H12A H 0.0011 0.2523 0.4499 0.032 Uiso 1 1 calc R . .
H12B H 0.0081 0.2398 0.5139 0.032 Uiso 1 1 calc R . .
C13 C 0.0792(3) 0.3744(6) 0.5358(3) 0.0227(16) Uani 1 1 d . . .
H13A H 0.0780 0.3257 0.5650 0.027 Uiso 1 1 calc R . .
H13B H 0.1134 0.3935 0.5327 0.027 Uiso 1 1 calc R . .
C14 C 0.0607(3) 0.3274(6) 0.4823(3) 0.0226(16) Uani 1 1 d . . .
C15 C 0.0951(3) 0.2411(6) 0.4720(3) 0.0299(18) Uani 1 1 d . . .
H15A H 0.0857 0.2100 0.4371 0.036 Uiso 1 1 calc R . .
H15B H 0.1287 0.2650 0.4702 0.036 Uiso 1 1 calc R . .
C16 C 0.1318(4) 0.1025(7) 0.5177(5) 0.049(3) Uani 1 1 d . . .
H16A H 0.1427 0.0946 0.5561 0.059 Uiso 1 1 calc R . .
H16B H 0.1594 0.1280 0.4981 0.059 Uiso 1 1 calc R . .
C17 C 0.1179(4) 0.0036(7) 0.4946(4) 0.040(2) Uani 1 1 d . . .
C18 C 0.0765(4) -0.0396(7) 0.5264(4) 0.047(2) Uani 1 1 d . . .
H18A H 0.0500 0.0083 0.5275 0.056 Uiso 1 1 calc R . .
H18B H 0.0637 -0.0979 0.5074 0.056 Uiso 1 1 calc R . .
C19 C 0.1609(4) -0.0634(8) 0.4991(5) 0.055(3) Uani 1 1 d . . .
H19A H 0.1761 -0.0586 0.5360 0.066 Uiso 1 1 calc R . .
H19B H 0.1497 -0.1310 0.4937 0.066 Uiso 1 1 calc R . .
C20 C 0.0975(4) 0.0100(9) 0.4357(4) 0.056(3) Uani 1 1 d . . .
H20A H 0.0917 -0.0566 0.4219 0.067 Uiso 1 1 calc R . .
H20B H 0.0660 0.0437 0.4352 0.067 Uiso 1 1 calc R . .
O33 O 0.2445(7) 0.2574(13) 0.5481(8) 0.183(8) Uani 1 1 d . . .
N4 N 0.2011(5) 0.2446(12) 0.6250(6) 0.104(4) Uani 1 1 d . . .
C69 C 0.2085(8) 0.2902(14) 0.5761(9) 0.114(6) Uani 1 1 d . . .
H69 H 0.1887 0.3424 0.5634 0.137 Uiso 1 1 calc R . .
C70 C 0.1667(7) 0.2912(19) 0.6559(10) 0.174(12) Uani 1 1 d . . .
H70A H 0.1599 0.3559 0.6411 0.261 Uiso 1 1 calc R . .
H70B H 0.1795 0.2972 0.6934 0.261 Uiso 1 1 calc R . .
H70C H 0.1369 0.2530 0.6549 0.261 Uiso 1 1 calc R . .
C71 C 0.2267(11) 0.157(2) 0.6348(13) 0.237(17) Uani 1 1 d . . .
H71A H 0.2119 0.1050 0.6124 0.356 Uiso 1 1 calc R . .
H71B H 0.2254 0.1391 0.6730 0.356 Uiso 1 1 calc R . .
H71C H 0.2605 0.1651 0.6257 0.356 Uiso 1 1 calc R . .
N1 N 0.0674(3) 0.7836(6) 0.2575(3) 0.0382(18) Uani 1 1 d . . .
C21 C 0.0266(3) 0.7674(7) 0.2150(3) 0.039(2) Uani 1 1 d . . .
H21A H 0.0072 0.8276 0.2118 0.046 Uiso 1 1 calc R . .
H21B H 0.0410 0.7563 0.1798 0.046 Uiso 1 1 calc R . .
C22 C -0.0074(4) 0.6836(8) 0.2255(4) 0.048(3) Uani 1 1 d . . .
H22A H -0.0190 0.6885 0.2625 0.057 Uiso 1 1 calc R . .
H22B H 0.0100 0.6213 0.2224 0.057 Uiso 1 1 calc R . .
C23 C -0.0506(4) 0.6870(7) 0.1842(4) 0.045(2) Uani 1 1 d . . .
H23A H -0.0384 0.7005 0.1481 0.054 Uiso 1 1 calc R . .
H23B H -0.0661 0.6223 0.1826 0.054 Uiso 1 1 calc R . .
C24 C -0.0878(4) 0.7603(8) 0.1958(4) 0.052(3) Uani 1 1 d . . .
H24A H -0.0992 0.7495 0.2320 0.077 Uiso 1 1 calc R . .
H24B H -0.1150 0.7546 0.1691 0.077 Uiso 1 1 calc R . .
H24C H -0.0737 0.8253 0.1938 0.077 Uiso 1 1 calc R . .
C25 C 0.0470(4) 0.8123(7) 0.3110(3) 0.039(2) Uani 1 1 d . . .
H25A H 0.0241 0.7612 0.3212 0.047 Uiso 1 1 calc R . .
H25B H 0.0740 0.8128 0.3387 0.047 Uiso 1 1 calc R . .
C26 C 0.0216(4) 0.9077(7) 0.3132(4) 0.053(3) Uani 1 1 d . . .
H26A H 0.0005 0.9163 0.2801 0.063 Uiso 1 1 calc R . .
H26B H 0.0457 0.9607 0.3146 0.063 Uiso 1 1 calc R . .
C27 C -0.0090(4) 0.9135(9) 0.3628(4) 0.055(3) Uani 1 1 d . . .
H27A H 0.0103 0.8905 0.3950 0.065 Uiso 1 1 calc R . .
H27B H -0.0182 0.9817 0.3691 0.065 Uiso 1 1 calc R . .
C28 C -0.0539(5) 0.8528(9) 0.3552(5) 0.067(3) Uani 1 1 d . . .
H28A H -0.0727 0.8571 0.3875 0.100 Uiso 1 1 calc R . .
H28B H -0.0449 0.7852 0.3491 0.100 Uiso 1 1 calc R . .
H28C H -0.0735 0.8767 0.3239 0.100 Uiso 1 1 calc R . .
C29 C 0.0984(4) 0.8652(8) 0.2374(4) 0.050(3) Uani 1 1 d . . .
H29A H 0.1105 0.8457 0.2021 0.060 Uiso 1 1 calc R . .
H29B H 0.0775 0.9227 0.2310 0.060 Uiso 1 1 calc R . .
C30 C 0.1412(5) 0.8954(11) 0.2737(5) 0.077(4) Uani 1 1 d . . .
H30A H 0.1660 0.8437 0.2747 0.092 Uiso 1 1 calc R . .
H30B H 0.1309 0.9056 0.3109 0.092 Uiso 1 1 calc R . .
C31 C 0.1631(5) 0.9914(14) 0.2518(5) 0.102(6) Uani 1 1 d . . .
H31A H 0.1734 0.9802 0.2146 0.122 Uiso 1 1 calc R . .
H31B H 0.1377 1.0420 0.2500 0.122 Uiso 1 1 calc R . .
C32 C 0.2056(7) 1.0274(18) 0.2862(8) 0.159(11) Uani 1 1 d . . .
H32A H 0.1968 1.0314 0.3239 0.238 Uiso 1 1 calc R . .
H32B H 0.2150 1.0918 0.2737 0.238 Uiso 1 1 calc R . .
H32C H 0.2328 0.9826 0.2834 0.238 Uiso 1 1 calc R . .
C33 C 0.0959(5) 0.6916(11) 0.2681(5) 0.073(3) Uani 1 1 d U . .
H33A H 0.1231 0.7058 0.2943 0.088 Uiso 1 1 calc R . .
H33B H 0.0748 0.6436 0.2850 0.088 Uiso 1 1 calc R . .
C34 C 0.1156(5) 0.6473(11) 0.2185(5) 0.083(3) Uani 1 1 d DU . .
H34A H 0.1280 0.7001 0.1959 0.099 Uiso 1 1 calc R . .
H34B H 0.0886 0.6157 0.1975 0.099 Uiso 1 1 calc R . .
C35 C 0.1559(5) 0.5728(10) 0.2284(6) 0.095(3) Uani 1 1 d DU . .
H35A H 0.1645 0.5454 0.1933 0.114 Uiso 1 1 calc R . .
H35B H 0.1849 0.6064 0.2442 0.114 Uiso 1 1 calc R . .
C36 C 0.1432(7) 0.4895(11) 0.2658(7) 0.107(4) Uani 1 1 d DU . .
H36A H 0.1404 0.5143 0.3025 0.161 Uiso 1 1 calc R . .
H36B H 0.1687 0.4402 0.2657 0.161 Uiso 1 1 calc R . .
H36C H 0.1124 0.4607 0.2530 0.161 Uiso 1 1 calc R . .
N2 N 0.2543(3) 0.6122(8) 0.5105(4) 0.066(3) Uani 1 1 d . . .
C37 C 0.2217(4) 0.6773(9) 0.5431(5) 0.057(3) Uani 1 1 d . . .
H37A H 0.1947 0.7003 0.5189 0.068 Uiso 1 1 calc R . .
H37B H 0.2077 0.6375 0.5717 0.068 Uiso 1 1 calc R . .
C38 C 0.2457(5) 0.7627(11) 0.5689(6) 0.077(4) Uani 1 1 d . . .
H38A H 0.2453 0.8166 0.5426 0.092 Uiso 1 1 calc R . .
H38B H 0.2799 0.7464 0.5783 0.092 Uiso 1 1 calc R . .
C39 C 0.2219(6) 0.7966(12) 0.6197(5) 0.081(4) Uani 1 1 d . . .
H39A H 0.2329 0.8631 0.6289 0.097 Uiso 1 1 calc R . .
H39B H 0.1864 0.7981 0.6131 0.097 Uiso 1 1 calc R . .
C40 C 0.2347(6) 0.7300(15) 0.6656(8) 0.121(7) Uani 1 1 d . . .
H40A H 0.2689 0.7120 0.6648 0.181 Uiso 1 1 calc R . .
H40B H 0.2147 0.6715 0.6624 0.181 Uiso 1 1 calc R . .
H40C H 0.2290 0.7627 0.6997 0.181 Uiso 1 1 calc R . .
C41 C 0.2922(4) 0.5670(10) 0.5474(6) 0.073(4) Uani 1 1 d . . .
H41A H 0.3107 0.6196 0.5661 0.087 Uiso 1 1 calc R . .
H41B H 0.3150 0.5312 0.5251 0.087 Uiso 1 1 calc R . .
C42 C 0.2741(5) 0.4974(15) 0.5903(9) 0.130(9) Uani 1 1 d . . .
H42A H 0.2433 0.5230 0.6031 0.156 Uiso 1 1 calc R . .
H42B H 0.2670 0.4341 0.5728 0.156 Uiso 1 1 calc R . .
C43 C 0.3071(5) 0.4809(15) 0.6372(6) 0.102(6) Uani 1 1 d . . .
H43A H 0.3130 0.5434 0.6560 0.122 Uiso 1 1 calc R . .
H43B H 0.3384 0.4576 0.6246 0.122 Uiso 1 1 calc R . .
C44 C 0.2892(7) 0.4098(15) 0.6766(9) 0.147(9) Uani 1 1 d . . .
H44A H 0.2974 0.3440 0.6653 0.220 Uiso 1 1 calc R . .
H44B H 0.2541 0.4159 0.6782 0.220 Uiso 1 1 calc R . .
H44C H 0.3045 0.4227 0.7124 0.220 Uiso 1 1 calc R . .
C45 C 0.2789(6) 0.6738(13) 0.4691(6) 0.094(3) Uani 1 1 d U . .
H45A H 0.2985 0.7240 0.4885 0.112 Uiso 1 1 calc R . .
H45B H 0.3013 0.6321 0.4497 0.112 Uiso 1 1 calc R . .
C46 C 0.2461(5) 0.7222(13) 0.4290(6) 0.099(3) Uani 1 1 d DU . .
H46A H 0.2246 0.7682 0.4468 0.118 Uiso 1 1 calc R . .
H46B H 0.2261 0.6741 0.4084 0.118 Uiso 1 1 calc R . .
C47 C 0.2799(5) 0.7756(14) 0.3921(5) 0.104(3) Uani 1 1 d DU . .
H47A H 0.2921 0.8360 0.4095 0.125 Uiso 1 1 calc R . .
H47B H 0.3078 0.7342 0.3840 0.125 Uiso 1 1 calc R . .
C48 C 0.2496(6) 0.7985(16) 0.3405(6) 0.126(4) Uani 1 1 d DU . .
H48A H 0.2578 0.7530 0.3121 0.189 Uiso 1 1 calc R . .
H48B H 0.2564 0.8649 0.3290 0.189 Uiso 1 1 calc R . .
H48C H 0.2152 0.7924 0.3474 0.189 Uiso 1 1 calc R . .
C49 C 0.2249(6) 0.5357(12) 0.4838(8) 0.104(4) Uani 1 1 d U . .
H49A H 0.1997 0.5677 0.4602 0.125 Uiso 1 1 calc R . .
H49B H 0.2080 0.5005 0.5121 0.125 Uiso 1 1 calc R . .
C50 C 0.2495(5) 0.4623(12) 0.4505(7) 0.108(3) Uani 1 1 d DU . .
H50A H 0.2709 0.4223 0.4747 0.130 Uiso 1 1 calc R . .
H50B H 0.2701 0.4965 0.4252 0.130 Uiso 1 1 calc R . .
C51 C 0.2149(5) 0.3953(12) 0.4182(7) 0.113(4) Uani 1 1 d DU . .
H51A H 0.1951 0.3593 0.4437 0.136 Uiso 1 1 calc R . .
H51B H 0.1925 0.4356 0.3952 0.136 Uiso 1 1 calc R . .
C52 C 0.2395(7) 0.3222(13) 0.3822(8) 0.129(5) Uani 1 1 d DU . .
H52A H 0.2290 0.2565 0.3911 0.194 Uiso 1 1 calc R . .
H52B H 0.2747 0.3271 0.3883 0.194 Uiso 1 1 calc R . .
H52C H 0.2307 0.3361 0.3443 0.194 Uiso 1 1 calc R . .
N3 N 0.4348(4) 0.8260(7) 0.7300(3) 0.055(2) Uani 1 1 d . . .
C53 C 0.4483(4) 0.8550(8) 0.6733(4) 0.053(3) Uani 1 1 d . . .
H53A H 0.4713 0.8063 0.6604 0.064 Uiso 1 1 calc R . .
H53B H 0.4188 0.8516 0.6492 0.064 Uiso 1 1 calc R . .
C54 C 0.4704(5) 0.9537(9) 0.6672(5) 0.070(4) Uani 1 1 d . . .
H54A H 0.4977 0.9619 0.6942 0.084 Uiso 1 1 calc R . .
H54B H 0.4460 1.0042 0.6739 0.084 Uiso 1 1 calc R . .
C55 C 0.4883(4) 0.9654(9) 0.6109(5) 0.061(3) Uani 1 1 d . . .
H55A H 0.5168 0.9229 0.6075 0.073 Uiso 1 1 calc R . .
H55B H 0.4628 0.9424 0.5846 0.073 Uiso 1 1 calc R . .
C56 C 0.5020(5) 1.0659(10) 0.5960(6) 0.081(4) Uani 1 1 d . . .
H56A H 0.5149 1.0657 0.5599 0.122 Uiso 1 1 calc R . .
H56B H 0.5267 1.0904 0.6222 0.122 Uiso 1 1 calc R . .
H56C H 0.4734 1.1077 0.5959 0.122 Uiso 1 1 calc R . .
C57 C 0.4790(4) 0.8246(10) 0.7682(4) 0.064(4) Uani 1 1 d . . .
H57A H 0.4689 0.8063 0.8045 0.077 Uiso 1 1 calc R . .
H57B H 0.4923 0.8912 0.7707 0.077 Uiso 1 1 calc R . .
C58 C 0.5192(5) 0.7564(12) 0.7527(5) 0.095(4) Uani 1 1 d DU . .
H58A H 0.5297 0.7726 0.7163 0.113 Uiso 1 1 calc R . .
H58B H 0.5075 0.6886 0.7524 0.113 Uiso 1 1 calc R . .
C59 C 0.5614(4) 0.7681(12) 0.7945(5) 0.096(4) Uani 1 1 d DU . .
H59A H 0.5704 0.8375 0.7964 0.116 Uiso 1 1 calc R . .
H59B H 0.5502 0.7491 0.8303 0.116 Uiso 1 1 calc R . .
C60 C 0.6065(5) 0.7091(14) 0.7832(6) 0.113(4) Uani 1 1 d DU . .
H60A H 0.6202 0.7326 0.7499 0.169 Uiso 1 1 calc R . .
H60B H 0.5977 0.6406 0.7789 0.169 Uiso 1 1 calc R . .
H60C H 0.6304 0.7162 0.8134 0.169 Uiso 1 1 calc R . .
C61 C 0.4119(4) 0.7252(8) 0.7263(4) 0.053(3) Uani 1 1 d . . .
H61A H 0.3821 0.7299 0.7027 0.064 Uiso 1 1 calc R . .
H61B H 0.4345 0.6821 0.7080 0.064 Uiso 1 1 calc R . .
C62 C 0.3993(6) 0.6777(12) 0.7769(5) 0.087(5) Uani 1 1 d . . .
H62A H 0.3776 0.7204 0.7968 0.104 Uiso 1 1 calc R . .
H62B H 0.4290 0.6665 0.8000 0.104 Uiso 1 1 calc R . .
C63 C 0.3739(6) 0.5806(12) 0.7650(6) 0.091(5) Uani 1 1 d . . .
H63A H 0.3419 0.5938 0.7470 0.109 Uiso 1 1 calc R . .
H63B H 0.3931 0.5439 0.7392 0.109 Uiso 1 1 calc R . .
C64 C 0.3671(10) 0.5192(19) 0.8126(8) 0.178(12) Uani 1 1 d . . .
H64A H 0.3482 0.4617 0.8017 0.266 Uiso 1 1 calc R . .
H64B H 0.3498 0.5559 0.8394 0.266 Uiso 1 1 calc R . .
H64C H 0.3987 0.4990 0.8283 0.266 Uiso 1 1 calc R . .
C65 C 0.4005(6) 0.8999(13) 0.7535(6) 0.101(4) Uani 1 1 d U . .
H65A H 0.3931 0.8789 0.7903 0.122 Uiso 1 1 calc R . .
H65B H 0.4173 0.9630 0.7567 0.122 Uiso 1 1 calc R . .
C66 C 0.3530(6) 0.9142(13) 0.7205(6) 0.109(3) Uani 1 1 d DU . .
H66A H 0.3349 0.8526 0.7168 0.130 Uiso 1 1 calc R . .
H66B H 0.3589 0.9396 0.6841 0.130 Uiso 1 1 calc R . .
C67 C 0.3254(6) 0.9881(13) 0.7532(6) 0.115(4) Uani 1 1 d DU . .
H67A H 0.3131 0.9568 0.7858 0.138 Uiso 1 1 calc R . .
H67B H 0.3471 1.0418 0.7650 0.138 Uiso 1 1 calc R . .
C68 C 0.2832(6) 1.0271(16) 0.7176(7) 0.138(5) Uani 1 1 d DU . .
H68A H 0.2917 1.0909 0.7034 0.207 Uiso 1 1 calc R . .
H68B H 0.2545 1.0332 0.7390 0.207 Uiso 1 1 calc R . .
H68C H 0.2762 0.9824 0.6875 0.207 Uiso 1 1 calc R . .

loop_
_atom_site_aniso_label
_atom_site_aniso_U_11
_atom_site_aniso_U_22
_atom_site_aniso_U_33
_atom_site_aniso_U_23
_atom_site_aniso_U_13
_atom_site_aniso_U_12
Mo1 0.0247(3) 0.0201(3) 0.0181(3) -0.0028(2) 0.0010(3) 0.0040(3)
Mo2 0.0292(4) 0.0268(4) 0.0136(3) -0.0033(3) -0.0002(3) 0.0031(3)
Mo3 0.0247(3) 0.0287(4) 0.0164(3) 0.0008(3) -0.0002(3) 0.0068(3)
Mn1 0.0158(7) 0.0142(8) 0.0117(7) 0.0003(6) 0.0009(5) 0.0002(6)
O1 0.040(3) 0.022(3) 0.035(3) -0.003(3) 0.001(3) 0.008(3)
O2 0.027(3) 0.026(3) 0.019(3) -0.005(2) -0.002(2) 0.006(2)
O3 0.031(3) 0.040(4) 0.018(3) -0.007(2) 0.003(2) 0.003(3)
O4 0.029(3) 0.023(3) 0.023(3) -0.003(2) -0.001(2) 0.002(2)
O5 0.040(3) 0.033(3) 0.020(3) -0.001(2) 0.008(2) 0.008(3)
O6 0.040(3) 0.040(4) 0.026(3) -0.007(3) -0.008(3) 0.001(3)
O7 0.033(3) 0.028(3) 0.016(3) 0.002(2) 0.001(2) 0.004(2)
O8 0.039(3) 0.029(3) 0.026(3) 0.006(2) 0.005(2) 0.011(3)
O9 0.030(3) 0.049(4) 0.029(3) -0.003(3) -0.001(2) 0.004(3)
O10 0.029(3) 0.018(3) 0.020(3) 0.001(2) 0.009(2) -0.003(2)
O11 0.027(3) 0.023(3) 0.017(2) -0.003(2) 0.006(2) -0.001(2)
O12 0.021(3) 0.018(3) 0.020(3) 0.004(2) 0.004(2) -0.001(2)
O13 0.043(4) 0.036(4) 0.047(4) -0.001(3) 0.004(3) -0.017(3)
O14 0.078(6) 0.049(5) 0.071(5) 0.004(4) 0.034(5) 0.003(4)
O15 0.082(6) 0.056(6) 0.082(6) -0.023(5) -0.012(5) 0.016(5)
O16 0.056(6) 0.098(9) 0.155(11) -0.044(8) 0.005(6) 0.015(5)
C1 0.023(4) 0.033(5) 0.031(4) -0.009(4) 0.001(3) 0.003(4)
C2 0.027(4) 0.022(4) 0.027(4) 0.000(3) 0.000(3) -0.010(3)
C3 0.029(4) 0.027(4) 0.020(4) 0.003(3) 0.002(3) -0.003(3)
C4 0.027(4) 0.024(4) 0.023(4) -0.004(3) 0.004(3) -0.004(3)
C5 0.032(4) 0.030(5) 0.036(5) 0.004(4) 0.003(4) -0.007(4)
C6 0.045(5) 0.032(5) 0.055(6) -0.001(4) 0.011(5) -0.010(4)
C7 0.038(5) 0.038(6) 0.054(6) 0.001(5) 0.003(4) -0.008(4)
C8 0.038(6) 0.048(7) 0.108(11) -0.005(7) -0.008(6) -0.003(5)
C9 0.052(6) 0.041(6) 0.053(6) 0.007(5) 0.004(5) 0.004(5)
C10 0.054(7) 0.040(6) 0.081(8) 0.007(6) 0.020(6) 0.000(5)
Mo4 0.0259(3) 0.0207(3) 0.0154(3) 0.0007(2) 0.0012(3) -0.0045(3)
Mo5 0.0274(3) 0.0196(3) 0.0154(3) 0.0035(2) 0.0029(3) -0.0041(3)
Mo6 0.0291(3) 0.0189(3) 0.0122(3) 0.0021(2) 0.0020(2) -0.0020(3)
Mn2 0.0212(7) 0.0115(7) 0.0099(7) 0.0014(5) 0.0030(6) -0.0010(6)
O17 0.031(3) 0.035(3) 0.019(3) 0.004(2) -0.002(2) 0.000(3)
O18 0.028(3) 0.024(3) 0.022(3) 0.001(2) 0.001(2) 0.000(2)
O19 0.034(3) 0.041(4) 0.022(3) 0.004(3) 0.008(2) 0.003(3)
O20 0.037(3) 0.024(3) 0.020(3) -0.001(2) 0.007(2) -0.004(2)
O21 0.033(3) 0.028(3) 0.023(3) 0.005(2) 0.000(2) -0.002(3)
O22 0.030(3) 0.018(3) 0.015(2) 0.003(2) 0.001(2) -0.002(2)
O23 0.033(3) 0.021(3) 0.017(3) -0.001(2) 0.001(2) -0.008(2)
O24 0.045(3) 0.024(3) 0.030(3) 0.006(2) -0.002(3) -0.009(3)
O25 0.032(3) 0.028(3) 0.024(3) 0.002(2) 0.001(2) -0.008(3)
O26 0.023(3) 0.015(3) 0.018(2) 0.001(2) 0.007(2) 0.002(2)
O27 0.025(3) 0.019(3) 0.018(3) -0.001(2) 0.001(2) 0.003(2)
O28 0.025(3) 0.019(3) 0.015(2) -0.001(2) 0.001(2) 0.009(2)
O29 0.046(4) 0.025(3) 0.044(4) 0.001(3) 0.004(3) 0.010(3)
O30 0.113(7) 0.048(5) 0.049(5) 0.006(4) 0.009(5) 0.014(5)
O31 0.069(6) 0.061(6) 0.112(8) -0.011(5) 0.020(5) 0.007(5)
O32 0.102(7) 0.085(7) 0.061(6) -0.001(5) 0.016(5) -0.011(6)
C11 0.035(4) 0.023(4) 0.021(4) -0.003(3) 0.008(3) 0.014(4)
C12 0.038(5) 0.014(4) 0.029(4) -0.004(3) 0.002(3) 0.002(3)
C13 0.027(4) 0.022(4) 0.019(4) 0.007(3) -0.001(3) 0.004(3)
C14 0.033(4) 0.019(4) 0.016(3) -0.003(3) 0.002(3) 0.007(3)
C15 0.039(5) 0.027(5) 0.024(4) 0.004(3) 0.004(3) 0.010(4)
C16 0.047(6) 0.037(6) 0.063(7) -0.004(5) -0.002(5) 0.006(5)
C17 0.047(5) 0.027(5) 0.045(5) -0.007(4) -0.001(4) 0.006(4)
C18 0.063(7) 0.032(5) 0.045(6) 0.003(4) 0.006(5) 0.006(5)
C19 0.043(6) 0.035(6) 0.088(9) 0.004(6) 0.006(6) 0.004(5)
C20 0.072(8) 0.047(7) 0.048(6) 0.003(5) -0.001(6) -0.007(6)
O33 0.194(17) 0.137(14) 0.226(19) -0.084(14) 0.072(15) -0.002(12)
N4 0.104(11) 0.106(12) 0.102(11) 0.003(9) 0.001(9) 0.007(9)
C69 0.148(18) 0.081(13) 0.113(16) -0.005(12) 0.001(14) -0.012(13)
C70 0.073(12) 0.23(3) 0.22(3) -0.12(2) -0.011(14) 0.038(15)
C71 0.27(4) 0.18(3) 0.25(4) -0.01(3) -0.09(3) 0.13(3)
N1 0.052(5) 0.041(5) 0.021(4) 0.017(3) 0.001(3) -0.008(4)
C21 0.053(6) 0.040(5) 0.023(4) 0.011(4) -0.010(4) -0.014(5)
C22 0.066(7) 0.045(6) 0.032(5) 0.017(4) -0.007(5) -0.020(5)
C23 0.065(7) 0.034(5) 0.035(5) 0.009(4) -0.003(5) -0.018(5)
C24 0.056(6) 0.053(7) 0.046(6) 0.011(5) 0.003(5) -0.015(5)
C25 0.052(6) 0.040(5) 0.024(4) 0.010(4) -0.001(4) -0.004(5)
C26 0.082(8) 0.032(6) 0.043(6) 0.008(4) -0.007(5) -0.006(5)
C27 0.067(7) 0.050(7) 0.045(6) -0.008(5) -0.011(5) 0.012(6)
C28 0.076(8) 0.057(8) 0.069(8) -0.003(6) 0.021(7) 0.014(7)
C29 0.062(6) 0.064(7) 0.022(4) 0.019(5) -0.009(4) -0.023(6)
C30 0.067(8) 0.122(12) 0.039(6) 0.019(7) -0.014(6) -0.043(8)
C31 0.089(10) 0.179(17) 0.035(6) 0.024(8) -0.014(6) -0.085(11)
C32 0.157(19) 0.22(3) 0.097(14) 0.024(15) -0.027(13) -0.124(19)
C33 0.083(6) 0.088(7) 0.050(5) 0.018(5) 0.014(5) 0.011(5)
C34 0.093(6) 0.096(6) 0.061(5) 0.008(4) 0.018(4) 0.014(5)
C35 0.107(6) 0.101(7) 0.079(5) 0.004(5) 0.017(5) 0.025(5)
C36 0.129(9) 0.095(8) 0.099(8) 0.011(6) 0.021(7) 0.030(6)
N2 0.045(5) 0.071(7) 0.083(8) 0.007(6) 0.013(5) -0.006(5)
C37 0.037(5) 0.073(9) 0.061(7) 0.009(6) 0.009(5) 0.004(6)
C38 0.060(8) 0.090(11) 0.084(10) -0.004(8) 0.025(7) -0.026(8)
C39 0.101(11) 0.086(11) 0.058(8) -0.008(8) 0.015(8) -0.006(9)
C40 0.092(12) 0.142(19) 0.129(17) -0.003(15) 0.013(12) 0.000(12)
C41 0.040(6) 0.071(9) 0.107(11) -0.003(8) 0.002(7) -0.001(6)
C42 0.060(9) 0.141(17) 0.19(2) 0.100(16) -0.034(11) -0.029(10)
C43 0.068(9) 0.160(18) 0.078(10) -0.001(11) 0.015(8) -0.003(11)
C44 0.114(15) 0.132(19) 0.20(2) 0.080(17) 0.060(15) 0.006(13)
C45 0.086(7) 0.111(8) 0.085(7) 0.002(6) 0.017(5) -0.029(6)
C46 0.093(7) 0.115(8) 0.088(6) 0.004(6) 0.013(5) -0.028(6)
C47 0.102(7) 0.121(8) 0.091(7) 0.010(6) 0.015(5) -0.028(6)
C48 0.130(9) 0.146(10) 0.103(8) 0.028(7) 0.004(6) -0.025(8)
C49 0.079(7) 0.082(7) 0.155(10) -0.038(6) 0.045(6) -0.021(6)
C50 0.085(6) 0.084(7) 0.160(9) -0.041(6) 0.043(6) -0.017(5)
C51 0.092(7) 0.086(7) 0.165(10) -0.045(6) 0.039(6) -0.017(5)
C52 0.119(9) 0.099(9) 0.173(11) -0.056(7) 0.035(8) -0.005(7)
N3 0.078(6) 0.059(6) 0.029(4) -0.021(4) -0.002(4) 0.016(5)
C53 0.072(7) 0.050(7) 0.037(5) -0.017(5) -0.002(5) 0.015(6)
C54 0.087(9) 0.059(8) 0.067(8) -0.026(6) 0.017(7) 0.006(7)
C55 0.062(7) 0.050(7) 0.070(8) -0.006(6) -0.003(6) -0.004(6)
C56 0.074(9) 0.062(9) 0.109(12) 0.000(8) 0.011(8) -0.010(7)
C57 0.078(8) 0.083(9) 0.030(5) -0.033(6) -0.012(5) 0.022(7)
C58 0.112(8) 0.125(9) 0.043(5) -0.036(6) -0.028(5) 0.055(7)
C59 0.114(8) 0.128(9) 0.043(5) -0.034(5) -0.031(5) 0.056(7)
C60 0.128(9) 0.141(10) 0.065(7) -0.032(7) -0.031(7) 0.042(8)
C61 0.073(7) 0.047(7) 0.038(6) -0.010(5) -0.001(5) 0.016(6)
C62 0.114(12) 0.114(13) 0.033(6) 0.002(7) -0.004(7) -0.017(10)
C63 0.110(12) 0.088(12) 0.078(10) 0.012(9) 0.028(9) -0.021(10)
C64 0.23(3) 0.20(3) 0.101(16) 0.037(17) -0.007(17) -0.09(2)
C65 0.116(8) 0.119(9) 0.070(7) -0.038(6) 0.019(5) 0.046(7)
C66 0.119(7) 0.127(8) 0.080(6) -0.034(6) 0.014(5) 0.046(6)
C67 0.120(8) 0.132(9) 0.093(7) -0.034(6) 0.014(5) 0.054(7)
C68 0.134(9) 0.155(10) 0.125(9) -0.026(8) 0.002(7) 0.067(8)

loop_
_atom_type_symbol
_atom_type_description
_atom_type_scat_dispersion_real
_atom_type_scat_dispersion_imag
_atom_type_scat_source
C C 0.0033 0.0016 'International Tables Vol C Tables 4.2.6.8 and 6.1.1.4'
H H 0.0000 0.0000 'International Tables Vol C Tables 4.2.6.8 and 6.1.1.4'
Mn Mn 0.3368 0.7283 'International Tables Vol C Tables 4.2.6.8 and 6.1.1.4'
Mo Mo -1.6832 0.6857 'International Tables Vol C Tables 4.2.6.8 and 6.1.1.4'
N N 0.0061 0.0033 'International Tables Vol C Tables 4.2.6.8 and 6.1.1.4'
O O 0.0106 0.0060 'International Tables Vol C Tables 4.2.6.8 and 6.1.1.4'

loop_
_geom_angle_atom_site_label_1
_geom_angle_atom_site_label_2
_geom_angle_atom_site_label_3
_geom_angle
_geom_angle_site_symmetry_1
_geom_angle_site_symmetry_3
O1 Mo1 O2 101.2(3) . .
O1 Mo1 O4 99.7(3) . .
O1 Mo1 O10 92.1(2) . .
O1 Mo1 O12 160.8(2) . 3_666
O2 Mo1 O4 146.6(2) . .
O2 Mo1 O10 72.2(2) . .
O2 Mo1 O12 79.6(2) . 3_666
O3 Mo1 O1 105.8(3) . .
O3 Mo1 O2 97.2(2) . .
O3 Mo1 O4 101.8(2) . .
O3 Mo1 O10 160.9(2) . .
O3 Mo1 O12 93.0(2) . 3_666
O4 Mo1 O10 81.3(2) . .
O4 Mo1 O12 72.2(2) . 3_666
O10 Mo1 O12 69.74(17) . 3_666
O4 Mo2 O11 82.2(2) . .
O4 Mo2 O12 70.7(2) . 3_666
O5 Mo2 O4 101.2(2) . .
O5 Mo2 O7 96.4(3) . .
O5 Mo2 O11 159.9(2) . .
O5 Mo2 O12 90.4(2) . 3_666
O6 Mo2 O4 100.2(3) . .
O6 Mo2 O5 105.8(3) . .
O6 Mo2 O7 103.2(3) . .
O6 Mo2 O11 92.9(2) . .
O6 Mo2 O12 162.9(2) . 3_666
O7 Mo2 O4 145.5(2) . .
O7 Mo2 O11 71.7(2) . .
O7 Mo2 O12 79.8(2) . 3_666
O11 Mo2 O12 71.84(17) . 3_666
O2 Mo3 O10 70.61(19) 3_666 3_666
O2 Mo3 O11 81.0(2) 3_666 .
O7 Mo3 O2 144.3(2) . 3_666
O7 Mo3 O10 80.0(2) . 3_666
O7 Mo3 O11 71.0(2) . .
O8 Mo3 O2 101.0(2) . 3_666
O8 Mo3 O7 98.6(2) . .
O8 Mo3 O10 89.9(2) . 3_666
O8 Mo3 O11 160.7(2) . .
O9 Mo3 O2 99.8(3) . 3_666
O9 Mo3 O7 102.8(3) . .
O9 Mo3 O8 106.3(3) . .
O9 Mo3 O10 162.7(2) . 3_666
O9 Mo3 O11 92.0(3) . .
O11 Mo3 O10 72.55(18) . 3_666
O10 Mn1 O10 180.0(3) . 3_666
O10 Mn1 O11 91.7(2) 3_666 3_666
O10 Mn1 O11 88.3(2) . 3_666
O10 Mn1 O11 91.7(2) . .
O10 Mn1 O11 88.3(2) 3_666 .
O11 Mn1 O11 180.000(1) . 3_666
O12 Mn1 O10 87.0(2) 3_666 .
O12 Mn1 O10 93.0(2) . .
O12 Mn1 O10 87.0(2) . 3_666
O12 Mn1 O10 93.0(2) 3_666 3_666
O12 Mn1 O11 87.4(2) . 3_666
O12 Mn1 O11 87.4(2) 3_666 .
O12 Mn1 O11 92.6(2) . .
O12 Mn1 O11 92.6(2) 3_666 3_666
O12 Mn1 O12 180.000(1) 3_666 .
Mo1 O2 Mo3 121.3(3) . 3_666
Mo1 O4 Mo2 122.1(3) . .
Mo3 O7 Mo2 120.5(3) . .
Mo1 O10 Mo3 89.80(17) . 3_666
Mn1 O10 Mo1 101.4(2) . .
Mn1 O10 Mo3 100.3(2) . 3_666
C3 O10 Mo1 121.5(4) . .
C3 O10 Mo3 121.2(4) . 3_666
C3 O10 Mn1 117.3(4) . .
Mo2 O11 Mo3 91.59(18) . .
Mn1 O11 Mo2 99.9(2) . .
Mn1 O11 Mo3 98.9(2) . .
C2 O11 Mo2 122.4(4) . .
C2 O11 Mo3 124.1(4) . .
C2 O11 Mn1 114.7(4) . .
Mo1 O12 Mo2 90.20(17) 3_666 3_666
Mn1 O12 Mo1 101.8(2) . 3_666
Mn1 O12 Mo2 100.8(2) . 3_666
C1 O12 Mo1 120.3(4) . 3_666
C1 O12 Mo2 122.1(4) . 3_666
C1 O12 Mn1 116.6(4) . .
C5 O13 C6 109.3(7) . .
C10 O14 H14 109.5 . .
C9 O15 H15 109.5 . .
C8 O16 H16 109.5 . .
O12 C1 H1A 108.6 . .
O12 C1 H1B 108.6 . .
O12 C1 C4 114.8(6) . .
H1A C1 H1B 107.5 . .
C4 C1 H1A 108.6 . .
C4 C1 H1B 108.6 . .
O11 C2 H2A 108.7 . .
O11 C2 H2B 108.7 . .
O11 C2 C4 114.3(6) . .
H2A C2 H2B 107.6 . .
C4 C2 H2A 108.7 . .
C4 C2 H2B 108.7 . .
O10 C3 H3A 108.9 . .
O10 C3 H3B 108.9 . .
O10 C3 C4 113.3(6) . .
H3A C3 H3B 107.7 . .
C4 C3 H3A 108.9 . .
C4 C3 H3B 108.9 . .
C1 C4 C2 112.3(7) . .
C3 C4 C1 111.7(6) . .
C3 C4 C2 111.9(6) . .
C3 C4 C5 107.8(7) . .
C5 C4 C1 104.5(6) . .
C5 C4 C2 108.2(6) . .
O13 C5 C4 113.0(7) . .
O13 C5 H5A 109.0 . .
O13 C5 H5B 109.0 . .
C4 C5 H5A 109.0 . .
C4 C5 H5B 109.0 . .
H5A C5 H5B 107.8 . .
O13 C6 H6A 109.7 . .
O13 C6 H6B 109.7 . .
O13 C6 C7 110.0(8) . .
H6A C6 H6B 108.2 . .
C7 C6 H6A 109.7 . .
C7 C6 H6B 109.7 . .
C6 C7 C8 110.1(9) . .
C9 C7 C6 110.5(8) . .
C9 C7 C8 110.4(9) . .
C10 C7 C6 108.0(9) . .
C10 C7 C8 108.3(9) . .
C10 C7 C9 109.5(9) . .
O16 C8 C7 114.3(12) . .
O16 C8 H8A 108.7 . .
O16 C8 H8B 108.7 . .
C7 C8 H8A 108.7 . .
C7 C8 H8B 108.7 . .
H8A C8 H8B 107.6 . .
O15 C9 C7 108.7(9) . .
O15 C9 H9A 109.9 . .
O15 C9 H9B 109.9 . .
C7 C9 H9A 109.9 . .
C7 C9 H9B 109.9 . .
H9A C9 H9B 108.3 . .
O14 C10 C7 113.8(9) . .
O14 C10 H10A 108.8 . .
O14 C10 H10B 108.8 . .
C7 C10 H10A 108.8 . .
C7 C10 H10B 108.8 . .
H10A C10 H10B 107.7 . .
O17 Mo4 O18 97.6(2) . .
O17 Mo4 O23 101.8(2) . .
O17 Mo4 O26 90.8(2) . .
O17 Mo4 O28 160.5(2) . 3_566
O18 Mo4 O26 79.8(2) . .
O18 Mo4 O28 71.04(19) . 3_566
O23 Mo4 O18 144.9(2) . .
O23 Mo4 O26 71.02(19) . .
O23 Mo4 O28 81.5(2) . 3_566
O25 Mo4 O17 105.1(3) . .
O25 Mo4 O18 103.0(2) . .
O25 Mo4 O23 99.8(2) . .
O25 Mo4 O26 163.1(2) . .
O25 Mo4 O28 93.1(2) . 3_566
O28 Mo4 O26 71.87(18) 3_566 .
O18 Mo5 O22 145.2(2) . .
O18 Mo5 O27 80.8(2) . .
O18 Mo5 O28 71.09(19) . 3_566
O19 Mo5 O18 97.5(2) . .
O19 Mo5 O22 101.8(2) . .
O19 Mo5 O27 90.0(2) . .
O19 Mo5 O28 160.1(2) . 3_566
O22 Mo5 O27 70.64(19) . .
O22 Mo5 O28 81.38(19) . 3_566
O24 Mo5 O18 103.2(3) . .
O24 Mo5 O19 105.4(3) . .
O24 Mo5 O22 99.1(3) . .
O24 Mo5 O27 163.2(2) . .
O24 Mo5 O28 93.4(2) . 3_566
O28 Mo5 O27 72.36(17) 3_566 .
O20 Mo6 O21 106.0(3) . .
O20 Mo6 O22 102.1(2) . .
O20 Mo6 O23 98.0(2) . 3_566
O20 Mo6 O26 161.2(2) . 3_566
O20 Mo6 O27 93.4(2) . .
O21 Mo6 O22 99.3(2) . .
O21 Mo6 O23 101.5(2) . 3_566
O21 Mo6 O26 91.5(2) . 3_566
O21 Mo6 O27 160.0(2) . .
O22 Mo6 O23 145.8(2) . 3_566
O22 Mo6 O26 81.23(19) . 3_566
O22 Mo6 O27 71.67(19) . .
O23 Mo6 O26 71.40(19) 3_566 3_566
O23 Mo6 O27 79.8(2) 3_566 .
O27 Mo6 O26 69.84(17) . 3_566
O26 Mn2 O26 180.0(2) 3_566 .
O26 Mn2 O27 92.6(2) 3_566 3_566
O26 Mn2 O27 87.4(2) . 3_566
O26 Mn2 O27 87.4(2) 3_566 .
O26 Mn2 O27 92.6(2) . .
O26 Mn2 O28 87.4(2) . 3_566
O26 Mn2 O28 87.4(2) 3_566 .
O26 Mn2 O28 92.6(2) 3_566 3_566
O26 Mn2 O28 92.6(2) . .
O27 Mn2 O27 180.000(1) . 3_566
O27 Mn2 O28 92.7(2) . .
O27 Mn2 O28 87.3(2) 3_566 .
O27 Mn2 O28 92.7(2) 3_566 3_566
O27 Mn2 O28 87.3(2) . 3_566
O28 Mn2 O28 180.000(1) 3_566 .
Mo5 O18 Mo4 121.3(3) . .
Mo6 O22 Mo5 122.1(3) . .
Mo4 O23 Mo6 121.6(3) . 3_566
Mo6 O26 Mo4 89.88(17) 3_566 .
Mn2 O26 Mo4 101.4(2) . .
Mn2 O26 Mo6 101.6(2) . 3_566
C13 O26 Mo4 120.7(4) . .
C13 O26 Mo6 121.2(4) . 3_566
C13 O26 Mn2 117.1(4) . .
Mo6 O27 Mo5 90.47(17) . .
Mn2 O27 Mo5 100.8(2) . .
Mn2 O27 Mo6 101.2(2) . .
C11 O27 Mo5 123.0(4) . .
C11 O27 Mo6 120.7(4) . .
C11 O27 Mn2 115.7(4) . .
Mo5 O28 Mo4 91.84(17) 3_566 3_566
Mn2 O28 Mo4 99.3(2) . 3_566
Mn2 O28 Mo5 99.54(19) . 3_566
C12 O28 Mo4 123.4(4) . 3_566
C12 O28 Mo5 122.9(4) . 3_566
C12 O28 Mn2 114.5(4) . .
C15 O29 C16 115.4(7) . .
C18 O30 H30 109.5 . .
C19 O31 H31 109.5 . .
C20 O32 H32 109.5 . .
O27 C11 H11A 108.5 . .
O27 C11 H11B 108.5 . .
O27 C11 C14 115.2(6) . .
H11A C11 H11B 107.5 . .
C14 C11 H11A 108.5 . .
C14 C11 H11B 108.5 . .
O28 C12 H12A 108.8 . .
O28 C12 H12B 108.8 . .
O28 C12 C14 113.8(6) . .
H12A C12 H12B 107.7 . .
C14 C12 H12A 108.8 . .
C14 C12 H12B 108.8 . .
O26 C13 H13A 108.9 . .
O26 C13 H13B 108.9 . .
O26 C13 C14 113.5(6) . .
H13A C13 H13B 107.7 . .
C14 C13 H13A 108.9 . .
C14 C13 H13B 108.9 . .
C11 C14 C12 112.7(7) . .
C11 C14 C13 110.6(6) . .
C11 C14 C15 105.3(6) . .
C12 C14 C13 113.4(6) . .
C12 C14 C15 107.8(6) . .
C13 C14 C15 106.5(6) . .
O29 C15 C14 109.9(6) . .
O29 C15 H15A 109.7 . .
O29 C15 H15B 109.7 . .
C14 C15 H15A 109.7 . .
C14 C15 H15B 109.7 . .
H15A C15 H15B 108.2 . .
O29 C16 H16A 108.9 . .
O29 C16 H16B 108.9 . .
O29 C16 C17 113.5(8) . .
H16A C16 H16B 107.7 . .
C17 C16 H16A 108.9 . .
C17 C16 H16B 108.9 . .
C16 C17 C18 109.6(8) . .
C16 C17 C20 112.3(9) . .
C19 C17 C16 109.6(8) . .
C19 C17 C18 109.2(8) . .
C19 C17 C20 110.8(9) . .
C20 C17 C18 105.2(8) . .
O30 C18 C17 112.5(9) . .
O30 C18 H18A 109.1 . .
O30 C18 H18B 109.1 . .
C17 C18 H18A 109.1 . .
C17 C18 H18B 109.1 . .
H18A C18 H18B 107.8 . .
O31 C19 C17 113.1(9) . .
O31 C19 H19A 109.0 . .
O31 C19 H19B 109.0 . .
C17 C19 H19A 109.0 . .
C17 C19 H19B 109.0 . .
H19A C19 H19B 107.8 . .
O32 C20 C17 114.6(10) . .
O32 C20 H20A 108.6 . .
O32 C20 H20B 108.6 . .
C17 C20 H20A 108.6 . .
C17 C20 H20B 108.6 . .
H20A C20 H20B 107.6 . .
C69 N4 C70 114(2) . .
C69 N4 C71 116(2) . .
C70 N4 C71 130(2) . .
O33 C69 N4 117(2) . .
O33 C69 H69 121.6 . .
N4 C69 H69 121.6 . .
N4 C70 H70A 109.5 . .
N4 C70 H70B 109.5 . .
N4 C70 H70C 109.5 . .
H70A C70 H70B 109.5 . .
H70A C70 H70C 109.5 . .
H70B C70 H70C 109.5 . .
N4 C71 H71A 109.5 . .
N4 C71 H71B 109.5 . .
N4 C71 H71C 109.5 . .
H71A C71 H71B 109.5 . .
H71A C71 H71C 109.5 . .
H71B C71 H71C 109.5 . .
C25 N1 C21 110.3(7) . .
C29 N1 C21 107.1(6) . .
C29 N1 C25 109.5(8) . .
C33 N1 C21 111.1(9) . .
C33 N1 C25 106.3(7) . .
C33 N1 C29 112.5(9) . .
N1 C21 H21A 108.3 . .
N1 C21 H21B 108.3 . .
H21A C21 H21B 107.4 . .
C22 C21 N1 116.0(7) . .
C22 C21 H21A 108.3 . .
C22 C21 H21B 108.3 . .
C21 C22 H22A 109.8 . .
C21 C22 H22B 109.8 . .
C21 C22 C23 109.3(7) . .
H22A C22 H22B 108.3 . .
C23 C22 H22A 109.8 . .
C23 C22 H22B 109.8 . .
C22 C23 H23A 108.6 . .
C22 C23 H23B 108.6 . .
H23A C23 H23B 107.6 . .
C24 C23 C22 114.6(9) . .
C24 C23 H23A 108.6 . .
C24 C23 H23B 108.6 . .
C23 C24 H24A 109.5 . .
C23 C24 H24B 109.5 . .
C23 C24 H24C 109.5 . .
H24A C24 H24B 109.5 . .
H24A C24 H24C 109.5 . .
H24B C24 H24C 109.5 . .
N1 C25 H25A 108.0 . .
N1 C25 H25B 108.0 . .
H25A C25 H25B 107.2 . .
C26 C25 N1 117.3(8) . .
C26 C25 H25A 108.0 . .
C26 C25 H25B 108.0 . .
C25 C26 H26A 109.5 . .
C25 C26 H26B 109.5 . .
C25 C26 C27 110.9(8) . .
H26A C26 H26B 108.1 . .
C27 C26 H26A 109.5 . .
C27 C26 H26B 109.5 . .
C26 C27 H27A 109.4 . .
C26 C27 H27B 109.4 . .
H27A C27 H27B 108.0 . .
C28 C27 C26 111.0(9) . .
C28 C27 H27A 109.4 . .
C28 C27 H27B 109.4 . .
C27 C28 H28A 109.5 . .
C27 C28 H28B 109.5 . .
C27 C28 H28C 109.5 . .
H28A C28 H28B 109.5 . .
H28A C28 H28C 109.5 . .
H28B C28 H28C 109.5 . .
N1 C29 H29A 108.1 . .
N1 C29 H29B 108.1 . .
H29A C29 H29B 107.3 . .
C30 C29 N1 116.7(8) . .
C30 C29 H29A 108.1 . .
C30 C29 H29B 108.1 . .
C29 C30 H30A 109.8 . .
C29 C30 H30B 109.8 . .
C29 C30 C31 109.4(10) . .
H30A C30 H30B 108.2 . .
C31 C30 H30A 109.8 . .
C31 C30 H30B 109.8 . .
C30 C31 H31A 109.0 . .
C30 C31 H31B 109.0 . .
H31A C31 H31B 107.8 . .
C32 C31 C30 112.9(13) . .
C32 C31 H31A 109.0 . .
C32 C31 H31B 109.0 . .
C31 C32 H32A 109.5 . .
C31 C32 H32B 109.5 . .
C31 C32 H32C 109.5 . .
H32A C32 H32B 109.5 . .
H32A C32 H32C 109.5 . .
H32B C32 H32C 109.5 . .
N1 C33 H33A 108.7 . .
N1 C33 H33B 108.7 . .
H33A C33 H33B 107.6 . .
C34 C33 N1 114.0(10) . .
C34 C33 H33A 108.7 . .
C34 C33 H33B 108.7 . .
C33 C34 H34A 108.3 . .
C33 C34 H34B 108.3 . .
C33 C34 C35 115.7(12) . .
H34A C34 H34B 107.4 . .
C35 C34 H34A 108.3 . .
C35 C34 H34B 108.3 . .
C34 C35 H35A 108.6 . .
C34 C35 H35B 108.6 . .
H35A C35 H35B 107.6 . .
C36 C35 C34 114.5(12) . .
C36 C35 H35A 108.6 . .
C36 C35 H35B 108.6 . .
C35 C36 H36A 109.5 . .
C35 C36 H36B 109.5 . .
C35 C36 H36C 109.5 . .
H36A C36 H36B 109.5 . .
H36A C36 H36C 109.5 . .
H36B C36 H36C 109.5 . .
C41 N2 C37 109.5(10) . .
C41 N2 C45 108.8(10) . .
C45 N2 C37 108.9(11) . .
C49 N2 C37 109.3(9) . .
C49 N2 C41 109.5(12) . .
C49 N2 C45 110.8(12) . .
N2 C37 H37A 108.4 . .
N2 C37 H37B 108.4 . .
H37A C37 H37B 107.4 . .
C38 C37 N2 115.6(9) . .
C38 C37 H37A 108.4 . .
C38 C37 H37B 108.4 . .
C37 C38 H38A 108.9 . .
C37 C38 H38B 108.9 . .
C37 C38 C39 113.5(11) . .
H38A C38 H38B 107.7 . .
C39 C38 H38A 108.9 . .
C39 C38 H38B 108.9 . .
C38 C39 H39A 109.6 . .
C38 C39 H39B 109.6 . .
H39A C39 H39B 108.1 . .
C40 C39 C38 110.2(14) . .
C40 C39 H39A 109.6 . .
C40 C39 H39B 109.6 . .
C39 C40 H40A 109.5 . .
C39 C40 H40B 109.5 . .
C39 C40 H40C 109.5 . .
H40A C40 H40B 109.5 . .
H40A C40 H40C 109.5 . .
H40B C40 H40C 109.5 . .
N2 C41 H41A 108.2 . .
N2 C41 H41B 108.2 . .
N2 C41 C42 116.2(10) . .
H41A C41 H41B 107.4 . .
C42 C41 H41A 108.2 . .
C42 C41 H41B 108.2 . .
C41 C42 H42A 108.3 . .
C41 C42 H42B 108.3 . .
H42A C42 H42B 107.4 . .
C43 C42 C41 115.9(13) . .
C43 C42 H42A 108.3 . .
C43 C42 H42B 108.3 . .
C42 C43 H43A 108.7 . .
C42 C43 H43B 108.7 . .
C42 C43 C44 114.3(16) . .
H43A C43 H43B 107.6 . .
C44 C43 H43A 108.7 . .
C44 C43 H43B 108.7 . .
C43 C44 H44A 109.5 . .
C43 C44 H44B 109.5 . .
C43 C44 H44C 109.5 . .
H44A C44 H44B 109.5 . .
H44A C44 H44C 109.5 . .
H44B C44 H44C 109.5 . .
N2 C45 H45A 108.4 . .
N2 C45 H45B 108.4 . .
H45A C45 H45B 107.5 . .
C46 C45 N2 115.3(12) . .
C46 C45 H45A 108.4 . .
C46 C45 H45B 108.4 . .
C45 C46 H46A 110.9 . .
C45 C46 H46B 110.9 . .
C45 C46 C47 104.4(12) . .
H46A C46 H46B 108.9 . .
C47 C46 H46A 110.9 . .
C47 C46 H46B 110.9 . .
C46 C47 H47A 110.5 . .
C46 C47 H47B 110.5 . .
H47A C47 H47B 108.7 . .
C48 C47 C46 106.0(13) . .
C48 C47 H47A 110.5 . .
C48 C47 H47B 110.5 . .
C47 C48 H48A 109.5 . .
C47 C48 H48B 109.5 . .
C47 C48 H48C 109.5 . .
H48A C48 H48B 109.5 . .
H48A C48 H48C 109.5 . .
H48B C48 H48C 109.5 . .
N2 C49 H49A 107.7 . .
N2 C49 H49B 107.7 . .
N2 C49 C50 118.5(12) . .
H49A C49 H49B 107.1 . .
C50 C49 H49A 107.7 . .
C50 C49 H49B 107.7 . .
C49 C50 H50A 108.7 . .
C49 C50 H50B 108.7 . .
C49 C50 C51 114.1(12) . .
H50A C50 H50B 107.6 . .
C51 C50 H50A 108.7 . .
C51 C50 H50B 108.7 . .
C50 C51 H51A 108.6 . .
C50 C51 H51B 108.6 . .
H51A C51 H51B 107.6 . .
C52 C51 C50 114.7(13) . .
C52 C51 H51A 108.6 . .
C52 C51 H51B 108.6 . .
C51 C52 H52A 109.5 . .
C51 C52 H52B 109.5 . .
C51 C52 H52C 109.5 . .
H52A C52 H52B 109.5 . .
H52A C52 H52C 109.5 . .
H52B C52 H52C 109.5 . .
C53 N3 C61 107.7(8) . .
C53 N3 C65 111.2(10) . .
C57 N3 C53 110.6(9) . .
C57 N3 C61 110.3(9) . .
C57 N3 C65 105.6(9) . .
C61 N3 C65 111.5(11) . .
N3 C53 H53A 108.1 . .
N3 C53 H53B 108.1 . .
H53A C53 H53B 107.3 . .
C54 C53 N3 116.8(9) . .
C54 C53 H53A 108.1 . .
C54 C53 H53B 108.1 . .
C53 C54 H54A 109.6 . .
C53 C54 H54B 109.6 . .
C53 C54 C55 110.1(9) . .
H54A C54 H54B 108.2 . .
C55 C54 H54A 109.6 . .
C55 C54 H54B 109.6 . .
C54 C55 H55A 108.4 . .
C54 C55 H55B 108.4 . .
H55A C55 H55B 107.5 . .
C56 C55 C54 115.3(11) . .
C56 C55 H55A 108.4 . .
C56 C55 H55B 108.4 . .
C55 C56 H56A 109.5 . .
C55 C56 H56B 109.5 . .
C55 C56 H56C 109.5 . .
H56A C56 H56B 109.5 . .
H56A C56 H56C 109.5 . .
H56B C56 H56C 109.5 . .
N3 C57 H57A 108.4 . .
N3 C57 H57B 108.4 . .
N3 C57 C58 115.5(8) . .
H57A C57 H57B 107.5 . .
C58 C57 H57A 108.4 . .
C58 C57 H57B 108.4 . .
C57 C58 H58A 110.1 . .
C57 C58 H58B 110.1 . .
C57 C58 C59 107.9(9) . .
H58A C58 H58B 108.4 . .
C59 C58 H58A 110.1 . .
C59 C58 H58B 110.1 . .
C58 C59 H59A 108.5 . .
C58 C59 H59B 108.5 . .
H59A C59 H59B 107.5 . .
C60 C59 C58 115.0(10) . .
C60 C59 H59A 108.5 . .
C60 C59 H59B 108.5 . .
C59 C60 H60A 109.5 . .
C59 C60 H60B 109.5 . .
C59 C60 H60C 109.5 . .
H60A C60 H60B 109.5 . .
H60A C60 H60C 109.5 . .
H60B C60 H60C 109.5 . .
N3 C61 H61A 107.8 . .
N3 C61 H61B 107.8 . .
H61A C61 H61B 107.1 . .
C62 C61 N3 118.0(10) . .
C62 C61 H61A 107.8 . .
C62 C61 H61B 107.8 . .
C61 C62 H62A 109.5 . .
C61 C62 H62B 109.5 . .
C61 C62 C63 110.5(11) . .
H62A C62 H62B 108.1 . .
C63 C62 H62A 109.5 . .
C63 C62 H62B 109.5 . .
C62 C63 H63A 108.5 . .
C62 C63 H63B 108.5 . .
H63A C63 H63B 107.5 . .
C64 C63 C62 115.0(15) . .
C64 C63 H63A 108.5 . .
C64 C63 H63B 108.5 . .
C63 C64 H64A 109.5 . .
C63 C64 H64B 109.5 . .
C63 C64 H64C 109.5 . .
H64A C64 H64B 109.5 . .
H64A C64 H64C 109.5 . .
H64B C64 H64C 109.5 . .
N3 C65 H65A 108.6 . .
N3 C65 H65B 108.6 . .
H65A C65 H65B 107.6 . .
C66 C65 N3 114.7(11) . .
C66 C65 H65A 108.6 . .
C66 C65 H65B 108.6 . .
C65 C66 H66A 111.0 . .
C65 C66 H66B 111.0 . .
C65 C66 C67 104.0(12) . .
H66A C66 H66B 109.0 . .
C67 C66 H66A 111.0 . .
C67 C66 H66B 111.0 . .
C66 C67 H67A 110.0 . .
C66 C67 H67B 110.0 . .
H67A C67 H67B 108.4 . .
C68 C67 C66 108.4(13) . .
C68 C67 H67A 110.0 . .
C68 C67 H67B 110.0 . .
C67 C68 H68A 109.5 . .
C67 C68 H68B 109.5 . .
C67 C68 H68C 109.5 . .
H68A C68 H68B 109.5 . .
H68A C68 H68C 109.5 . .
H68B C68 H68C 109.5 . .

loop_
_geom_bond_atom_site_label_1
_geom_bond_atom_site_label_2
_geom_bond_distance
_geom_bond_site_symmetry_2
Mo1 O1 1.712(6) .
Mo1 O2 1.918(5) .
Mo1 O3 1.703(5) .
Mo1 O4 1.923(5) .
Mo1 O10 2.340(5) .
Mo1 O12 2.350(5) 3_666
Mo2 O4 1.931(5) .
Mo2 O5 1.717(5) .
Mo2 O6 1.693(6) .
Mo2 O7 1.926(6) .
Mo2 O11 2.313(5) .
Mo2 O12 2.410(5) 3_666
Mo3 O2 1.925(5) 3_666
Mo3 O7 1.920(5) .
Mo3 O8 1.710(6) .
Mo3 O9 1.698(6) .
Mo3 O10 2.405(5) 3_666
Mo3 O11 2.345(5) .
Mn1 O10 1.960(5) .
Mn1 O10 1.960(5) 3_666
Mn1 O11 2.075(5) 3_666
Mn1 O11 2.075(5) .
Mn1 O12 1.935(5) .
Mn1 O12 1.935(5) 3_666
O2 Mo3 1.925(5) 3_666
O10 Mo3 2.405(5) 3_666
O10 C3 1.444(9) .
O11 C2 1.427(9) .
O12 Mo1 2.350(5) 3_666
O12 Mo2 2.410(5) 3_666
O12 C1 1.437(10) .
O13 C5 1.398(11) .
O13 C6 1.454(11) .
O14 H14 0.8400 .
O14 C10 1.422(14) .
O15 H15 0.8400 .
O15 C9 1.426(13) .
O16 H16 0.8400 .
O16 C8 1.425(14) .
C1 H1A 0.9900 .
C1 H1B 0.9900 .
C1 C4 1.541(11) .
C2 H2A 0.9900 .
C2 H2B 0.9900 .
C2 C4 1.549(11) .
C3 H3A 0.9900 .
C3 H3B 0.9900 .
C3 C4 1.536(11) .
C4 C5 1.540(11) .
C5 H5A 0.9900 .
C5 H5B 0.9900 .
C6 H6A 0.9900 .
C6 H6B 0.9900 .
C6 C7 1.524(13) .
C7 C8 1.537(15) .
C7 C9 1.521(14) .
C7 C10 1.521(14) .
C8 H8A 0.9900 .
C8 H8B 0.9900 .
C9 H9A 0.9900 .
C9 H9B 0.9900 .
C10 H10A 0.9900 .
C10 H10B 0.9900 .
Mo4 O17 1.714(5) .
Mo4 O18 1.921(5) .
Mo4 O23 1.911(5) .
Mo4 O25 1.706(6) .
Mo4 O26 2.388(5) .
Mo4 O28 2.331(5) 3_566
Mo5 O18 1.919(5) .
Mo5 O19 1.712(5) .
Mo5 O22 1.924(5) .
Mo5 O24 1.699(6) .
Mo5 O27 2.386(5) .
Mo5 O28 2.330(5) 3_566
Mo6 O20 1.708(5) .
Mo6 O21 1.712(5) .
Mo6 O22 1.917(5) .
Mo6 O23 1.931(5) 3_566
Mo6 O26 2.359(5) 3_566
Mo6 O27 2.347(5) .
Mn2 O26 1.937(5) .
Mn2 O26 1.937(5) 3_566
Mn2 O27 1.963(5) 3_566
Mn2 O27 1.963(5) .
Mn2 O28 2.070(5) .
Mn2 O28 2.070(5) 3_566
O23 Mo6 1.931(5) 3_566
O26 Mo6 2.359(5) 3_566
O26 C13 1.448(9) .
O27 C11 1.431(9) .
O28 Mo4 2.331(5) 3_566
O28 Mo5 2.330(5) 3_566
O28 C12 1.445(9) .
O29 C15 1.408(10) .
O29 C16 1.455(11) .
O30 H30 0.8400 .
O30 C18 1.418(12) .
O31 H31 0.8400 .
O31 C19 1.436(14) .
O32 H32 0.8400 .
O32 C20 1.402(13) .
C11 H11A 0.9900 .
C11 H11B 0.9900 .
C11 C14 1.533(10) .
C12 H12A 0.9900 .
C12 H12B 0.9900 .
C12 C14 1.535(11) .
C13 H13A 0.9900 .
C13 H13B 0.9900 .
C13 C14 1.540(10) .
C14 C15 1.554(11) .
C15 H15A 0.9900 .
C15 H15B 0.9900 .
C16 H16A 0.9900 .
C16 H16B 0.9900 .
C16 C17 1.521(13) .
C17 C18 1.543(14) .
C17 C19 1.510(13) .
C17 C20 1.541(14) .
C18 H18A 0.9900 .
C18 H18B 0.9900 .
C19 H19A 0.9900 .
C19 H19B 0.9900 .
C20 H20A 0.9900 .
C20 H20B 0.9900 .
O33 C69 1.32(2) .
N4 C69 1.39(2) .
N4 C70 1.41(2) .
N4 C71 1.42(3) .
C69 H69 0.9500 .
C70 H70A 0.9800 .
C70 H70B 0.9800 .
C70 H70C 0.9800 .
C71 H71A 0.9800 .
C71 H71B 0.9800 .
C71 H71C 0.9800 .
N1 C21 1.522(11) .
N1 C25 1.520(11) .
N1 C29 1.515(12) .
N1 C33 1.511(15) .
C21 H21A 0.9900 .
C21 H21B 0.9900 .
C21 C22 1.522(12) .
C22 H22A 0.9900 .
C22 H22B 0.9900 .
C22 C23 1.537(13) .
C23 H23A 0.9900 .
C23 H23B 0.9900 .
C23 C24 1.482(15) .
C24 H24A 0.9800 .
C24 H24B 0.9800 .
C24 H24C 0.9800 .
C25 H25A 0.9900 .
C25 H25B 0.9900 .
C25 C26 1.495(14) .
C26 H26A 0.9900 .
C26 H26B 0.9900 .
C26 C27 1.531(15) .
C27 H27A 0.9900 .
C27 H27B 0.9900 .
C27 C28 1.503(16) .
C28 H28A 0.9800 .
C28 H28B 0.9800 .
C28 H28C 0.9800 .
C29 H29A 0.9900 .
C29 H29B 0.9900 .
C29 C30 1.512(14) .
C30 H30A 0.9900 .
C30 H30B 0.9900 .
C30 C31 1.564(19) .
C31 H31A 0.9900 .
C31 H31B 0.9900 .
C31 C32 1.505(19) .
C32 H32A 0.9800 .
C32 H32B 0.9800 .
C32 H32C 0.9800 .
C33 H33A 0.9900 .
C33 H33B 0.9900 .
C33 C34 1.500(17) .
C34 H34A 0.9900 .
C34 H34B 0.9900 .
C34 C35 1.529(2) .
C35 H35A 0.9900 .
C35 H35B 0.9900 .
C35 C36 1.527(2) .
C36 H36A 0.9800 .
C36 H36B 0.9800 .
C36 H36C 0.9800 .
N2 C37 1.532(15) .
N2 C41 1.495(16) .
N2 C45 1.519(17) .
N2 C49 1.470(18) .
C37 H37A 0.9900 .
C37 H37B 0.9900 .
C37 C38 1.481(17) .
C38 H38A 0.9900 .
C38 H38B 0.9900 .
C38 C39 1.522(17) .
C39 H39A 0.9900 .
C39 H39B 0.9900 .
C39 C40 1.49(2) .
C40 H40A 0.9800 .
C40 H40B 0.9800 .
C40 H40C 0.9800 .
C41 H41A 0.9900 .
C41 H41B 0.9900 .
C41 C42 1.54(2) .
C42 H42A 0.9900 .
C42 H42B 0.9900 .
C42 C43 1.46(2) .
C43 H43A 0.9900 .
C43 H43B 0.9900 .
C43 C44 1.49(2) .
C44 H44A 0.9800 .
C44 H44B 0.9800 .
C44 H44C 0.9800 .
C45 H45A 0.9900 .
C45 H45B 0.9900 .
C45 C46 1.47(2) .
C46 H46A 0.9900 .
C46 H46B 0.9900 .
C46 C47 1.529(2) .
C47 H47A 0.9900 .
C47 H47B 0.9900 .
C47 C48 1.528(2) .
C48 H48A 0.9800 .
C48 H48B 0.9800 .
C48 H48C 0.9800 .
C49 H49A 0.9900 .
C49 H49B 0.9900 .
C49 C50 1.492(19) .
C50 H50A 0.9900 .
C50 H50B 0.9900 .
C50 C51 1.530(2) .
C51 H51A 0.9900 .
C51 H51B 0.9900 .
C51 C52 1.530(2) .
C52 H52A 0.9800 .
C52 H52B 0.9800 .
C52 H52C 0.9800 .
N3 C53 1.527(13) .
N3 C57 1.510(13) .
N3 C61 1.528(15) .
N3 C65 1.528(15) .
C53 H53A 0.9900 .
C53 H53B 0.9900 .
C53 C54 1.504(17) .
C54 H54A 0.9900 .
C54 H54B 0.9900 .
C54 C55 1.514(17) .
C55 H55A 0.9900 .
C55 H55B 0.9900 .
C55 C56 1.489(17) .
C56 H56A 0.9800 .
C56 H56B 0.9800 .
C56 H56C 0.9800 .
C57 H57A 0.9900 .
C57 H57B 0.9900 .
C57 C58 1.521(16) .
C58 H58A 0.9900 .
C58 H58B 0.9900 .
C58 C59 1.530(2) .
C59 H59A 0.9900 .
C59 H59B 0.9900 .
C59 C60 1.529(2) .
C60 H60A 0.9800 .
C60 H60B 0.9800 .
C60 H60C 0.9800 .
C61 H61A 0.9900 .
C61 H61B 0.9900 .
C61 C62 1.473(16) .
C62 H62A 0.9900 .
C62 H62B 0.9900 .
C62 C63 1.53(2) .
C63 H63A 0.9900 .
C63 H63B 0.9900 .
C63 C64 1.47(2) .
C64 H64A 0.9800 .
C64 H64B 0.9800 .
C64 H64C 0.9800 .
C65 H65A 0.9900 .
C65 H65B 0.9900 .
C65 C66 1.53(2) .
C66 H66A 0.9900 .
C66 H66B 0.9900 .
C66 C67 1.530(2) .
C67 H67A 0.9900 .
C67 H67B 0.9900 .
C67 C68 1.528(2) .
C68 H68A 0.9800 .
C68 H68B 0.9800 .
C68 H68C 0.9800 .

loop_
_geom_torsion_atom_site_label_1
_geom_torsion_atom_site_label_2
_geom_torsion_atom_site_label_3
_geom_torsion_atom_site_label_4
_geom_torsion
_geom_torsion_site_symmetry_1
_geom_torsion_site_symmetry_4
Mo1 O10 C3 C4 -123.9(6) . .
Mo1 O12 C1 C4 125.5(6) 3_666 .
Mo2 O11 C2 C4 122.9(6) . .
Mo2 O12 C1 C4 -122.7(6) 3_666 .
Mo3 O10 C3 C4 124.5(5) 3_666 .
Mo3 O11 C2 C4 -119.1(6) . .
Mn1 O10 C3 C4 1.3(8) . .
Mn1 O11 C2 C4 1.9(8) . .
Mn1 O12 C1 C4 1.5(8) . .
O1 Mo1 O2 Mo3 -65.5(4) . 3_666
O1 Mo1 O4 Mo2 -177.3(3) . .
O1 Mo1 O10 Mo3 85.6(2) . 3_666
O1 Mo1 O10 Mn1 -173.9(3) . .
O1 Mo1 O10 C3 -41.7(5) . .
O2 Mo1 O4 Mo2 54.6(5) . .
O2 Mo1 O10 Mo3 -15.54(19) . 3_666
O2 Mo1 O10 Mn1 84.9(2) . .
O2 Mo1 O10 C3 -142.9(5) . .
O2 Mo3 O7 Mo2 61.1(5) 3_666 .
O2 Mo3 O11 Mo2 -172.3(2) 3_666 .
O2 Mo3 O11 Mn1 -72.0(2) 3_666 .
O2 Mo3 O11 C2 56.0(5) 3_666 .
O3 Mo1 O2 Mo3 -173.3(3) . 3_666
O3 Mo1 O4 Mo2 -68.8(4) . .
O3 Mo1 O10 Mo3 -74.1(7) . 3_666
O3 Mo1 O10 Mn1 26.4(8) . .
O3 Mo1 O10 C3 158.6(7) . .
O4 Mo1 O2 Mo3 62.2(5) . 3_666
O4 Mo1 O10 Mo3 -174.9(2) . 3_666
O4 Mo1 O10 Mn1 -74.5(2) . .
O4 Mo1 O10 C3 57.8(5) . .
O4 Mo2 O7 Mo3 -63.7(5) . .
O4 Mo2 O11 Mo3 171.8(2) . .
O4 Mo2 O11 Mn1 72.5(2) . .
O4 Mo2 O11 C2 -55.3(5) . .
O5 Mo2 O4 Mo1 66.2(4) . .
O5 Mo2 O7 Mo3 175.7(3) . .
O5 Mo2 O11 Mo3 70.4(7) . .
O5 Mo2 O11 Mn1 -28.9(8) . .
O5 Mo2 O11 C2 -156.6(7) . .
O6 Mo2 O4 Mo1 174.8(3) . .
O6 Mo2 O7 Mo3 67.8(4) . .
O6 Mo2 O11 Mo3 -88.3(3) . .
O6 Mo2 O11 Mn1 172.4(3) . .
O6 Mo2 O11 C2 44.6(6) . .
O7 Mo2 O4 Mo1 -53.1(5) . .
O7 Mo2 O11 Mo3 14.61(19) . .
O7 Mo2 O11 Mn1 -84.7(2) . .
O7 Mo2 O11 C2 147.5(6) . .
O7 Mo3 O11 Mo2 -14.72(19) . .
O7 Mo3 O11 Mn1 85.6(2) . .
O7 Mo3 O11 C2 -146.4(5) . .
O8 Mo3 O7 Mo2 -176.1(3) . .
O8 Mo3 O11 Mo2 -74.6(7) . .
O8 Mo3 O11 Mn1 25.7(7) . .
O8 Mo3 O11 C2 153.7(7) . .
O9 Mo3 O7 Mo2 -67.0(4) . .
O9 Mo3 O11 Mo2 88.1(2) . .
O9 Mo3 O11 Mn1 -171.6(2) . .
O9 Mo3 O11 C2 -43.6(5) . .
O10 Mo1 O2 Mo3 23.1(3) . 3_666
O10 Mo1 O4 Mo2 92.0(3) . .
O10 Mo3 O7 Mo2 95.6(3) 3_666 .
O10 Mo3 O11 Mo2 -99.87(19) 3_666 .
O10 Mo3 O11 Mn1 0.43(16) 3_666 .
O10 Mo3 O11 C2 128.4(5) 3_666 .
O10 Mn1 O10 Mo1 128.1(12) 3_666 .
O10 Mn1 O10 Mo3 -140.1(12) 3_666 3_666
O10 Mn1 O10 C3 -7(10) 3_666 .
O10 Mn1 O11 Mo2 92.7(2) 3_666 .
O10 Mn1 O11 Mo2 -87.3(2) . .
O10 Mn1 O11 Mo3 179.50(19) . .
O10 Mn1 O11 Mo3 -0.50(19) 3_666 .
O10 Mn1 O11 C2 -134.6(5) 3_666 .
O10 Mn1 O11 C2 45.4(5) . .
O10 Mn1 O12 Mo1 0.3(2) 3_666 3_666
O10 Mn1 O12 Mo1 -179.7(2) . 3_666
O10 Mn1 O12 Mo2 87.8(2) . 3_666
O10 Mn1 O12 Mo2 -92.2(2) 3_666 3_666
O10 Mn1 O12 C1 -46.7(5) . .
O10 Mn1 O12 C1 133.3(5) 3_666 .
O10 C3 C4 C1 -62.3(8) . .
O10 C3 C4 C2 64.6(8) . .
O10 C3 C4 C5 -176.6(6) . .
O11 Mo2 O4 Mo1 -93.7(3) . .
O11 Mo2 O7 Mo3 -20.9(3) . .
O11 Mo3 O7 Mo2 20.7(3) . .
O11 Mn1 O10 Mo1 -92.4(2) 3_666 .
O11 Mn1 O10 Mo1 87.6(2) . .
O11 Mn1 O10 Mo3 -0.49(19) 3_666 3_666
O11 Mn1 O10 Mo3 179.51(19) . 3_666
O11 Mn1 O10 C3 -47.1(5) . .
O11 Mn1 O10 C3 132.9(5) 3_666 .
O11 Mn1 O11 Mo2 -16(100) 3_666 .
O11 Mn1 O11 Mo3 -109(100) 3_666 .
O11 Mn1 O11 C2 117(100) 3_666 .
O11 Mn1 O12 Mo1 92.2(2) 3_666 3_666
O11 Mn1 O12 Mo1 -87.8(2) . 3_666
O11 Mn1 O12 Mo2 -0.3(2) 3_666 3_666
O11 Mn1 O12 Mo2 179.7(2) . 3_666
O11 Mn1 O12 C1 45.1(5) . .
O11 Mn1 O12 C1 -134.9(5) 3_666 .
O11 C2 C4 C1 61.0(9) . .
O11 C2 C4 C3 -65.5(9) . .
O11 C2 C4 C5 175.8(6) . .
O12 Mo1 O2 Mo3 94.9(3) 3_666 3_666
O12 Mo1 O4 Mo2 20.6(3) 3_666 .
O12 Mo1 O10 Mo3 -100.74(19) 3_666 3_666
O12 Mo1 O10 Mn1 -0.28(18) 3_666 .
O12 Mo1 O10 C3 131.9(5) 3_666 .
O12 Mo2 O4 Mo1 -20.3(3) 3_666 .
O12 Mo2 O7 Mo3 -95.0(3) 3_666 .
O12 Mo2 O11 Mo3 99.59(19) 3_666 .
O12 Mo2 O11 Mn1 0.29(18) 3_666 .
O12 Mo2 O11 C2 -127.5(5) 3_666 .
O12 Mn1 O10 Mo1 0.3(2) 3_666 .
O12 Mn1 O10 Mo1 -179.7(2) . .
O12 Mn1 O10 Mo3 92.2(2) 3_666 3_666
O12 Mn1 O10 Mo3 -87.8(2) . 3_666
O12 Mn1 O10 C3 45.6(5) . .
O12 Mn1 O10 C3 -134.4(5) 3_666 .
O12 Mn1 O11 Mo2 179.7(2) . .
O12 Mn1 O11 Mo2 -0.3(2) 3_666 .
O12 Mn1 O11 Mo3 86.5(2) . .
O12 Mn1 O11 Mo3 -93.5(2) 3_666 .
O12 Mn1 O11 C2 132.4(5) 3_666 .
O12 Mn1 O11 C2 -47.6(5) . .
O12 Mn1 O12 Mo1 -63(67) 3_666 3_666
O12 Mn1 O12 Mo2 -156(100) 3_666 3_666
O12 Mn1 O12 C1 70(100) 3_666 .
O12 C1 C4 C2 -65.2(9) . .
O12 C1 C4 C3 61.5(9) . .
O12 C1 C4 C5 177.8(7) . .
O13 C6 C7 C8 -68.0(11) . .
O13 C6 C7 C9 54.1(11) . .
O13 C6 C7 C10 173.9(8) . .
C1 C4 C5 O13 180.0(7) . .
C2 C4 C5 O13 60.1(9) . .
C3 C4 C5 O13 -61.1(9) . .
C5 O13 C6 C7 164.9(8) . .
C6 O13 C5 C4 166.6(7) . .
C6 C7 C8 O16 -68.9(12) . .
C6 C7 C9 O15 175.4(9) . .
C6 C7 C10 O14 -63.0(12) . .
C8 C7 C9 O15 -62.6(11) . .
C8 C7 C10 O14 177.8(9) . .
C9 C7 C8 O16 168.9(10) . .
C9 C7 C10 O14 57.4(13) . .
C10 C7 C8 O16 49.0(13) . .
C10 C7 C9 O15 56.5(12) . .
Mo4 O26 C13 C14 -126.9(5) . .
Mo4 O28 C12 C14 119.2(6) 3_566 .
Mo5 O27 C11 C14 121.9(6) . .
Mo5 O28 C12 C14 -122.5(6) 3_566 .
Mo6 O26 C13 C14 122.2(5) 3_566 .
Mo6 O27 C11 C14 -124.7(6) . .
Mn2 O26 C13 C14 -2.8(8) . .
Mn2 O27 C11 C14 -2.3(9) . .
Mn2 O28 C12 C14 -1.7(8) . .
O17 Mo4 O18 Mo5 -176.3(3) . .
O17 Mo4 O23 Mo6 -63.8(3) . 3_566
O17 Mo4 O26 Mo6 86.5(2) . 3_566
O17 Mo4 O26 Mn2 -171.7(2) . .
O17 Mo4 O26 C13 -40.5(5) . .
O18 Mo4 O23 Mo6 58.3(5) . 3_566
O18 Mo4 O26 Mo6 -176.0(2) . 3_566
O18 Mo4 O26 Mn2 -74.2(2) . .
O18 Mo4 O26 C13 57.0(5) . .
O18 Mo5 O22 Mo6 -57.6(5) . .
O18 Mo5 O27 Mo6 174.2(2) . .
O18 Mo5 O27 Mn2 72.7(2) . .
O18 Mo5 O27 C11 -58.0(5) . .
O19 Mo5 O18 Mo4 176.8(3) . .
O19 Mo5 O22 Mo6 64.8(3) . .
O19 Mo5 O27 Mo6 -88.2(2) . .
O19 Mo5 O27 Mn2 170.3(3) . .
O19 Mo5 O27 C11 39.7(5) . .
O20 Mo6 O22 Mo5 -68.4(3) . .
O20 Mo6 O27 Mo5 87.3(2) . .
O20 Mo6 O27 Mn2 -171.6(2) . .
O20 Mo6 O27 C11 -42.4(5) . .
O21 Mo6 O22 Mo5 -177.1(3) . .
O21 Mo6 O27 Mo5 -79.8(7) . .
O21 Mo6 O27 Mn2 21.4(8) . .
O21 Mo6 O27 C11 150.5(7) . .
O22 Mo5 O18 Mo4 -59.7(5) . .
O22 Mo5 O27 Mo6 14.36(17) . .
O22 Mo5 O27 Mn2 -87.2(2) . .
O22 Mo5 O27 C11 142.2(5) . .
O22 Mo6 O27 Mo5 -14.32(18) . .
O22 Mo6 O27 Mn2 86.8(2) . .
O22 Mo6 O27 C11 -144.0(5) . .
O23 Mo4 O18 Mo5 60.4(5) . .
O23 Mo4 O26 Mo6 -15.77(19) . 3_566
O23 Mo4 O26 Mn2 86.0(2) . .
O23 Mo4 O26 C13 -142.7(5) . .
O23 Mo6 O22 Mo5 56.1(5) 3_566 .
O23 Mo6 O27 Mo5 -175.3(2) 3_566 .
O23 Mo6 O27 Mn2 -74.1(2) 3_566 .
O23 Mo6 O27 C11 55.0(5) 3_566 .
O24 Mo5 O18 Mo4 69.0(4) . .
O24 Mo5 O22 Mo6 172.7(3) . .
O24 Mo5 O27 Mo6 68.6(8) . .
O24 Mo5 O27 Mn2 -32.9(9) . .
O24 Mo5 O27 C11 -163.5(8) . .
O25 Mo4 O18 Mo5 -68.8(4) . .
O25 Mo4 O23 Mo6 -171.7(3) . 3_566
O25 Mo4 O26 Mo6 -74.7(8) . 3_566
O25 Mo4 O26 Mn2 27.1(8) . .
O25 Mo4 O26 C13 158.3(7) . .
O26 Mo4 O18 Mo5 94.2(3) . .
O26 Mo4 O23 Mo6 22.9(3) . 3_566
O26 Mo6 O22 Mo5 92.8(3) 3_566 .
O26 Mo6 O27 Mo5 -101.49(19) 3_566 .
O26 Mo6 O27 Mn2 -0.35(18) 3_566 .
O26 Mo6 O27 C11 128.8(5) 3_566 .
O26 Mn2 O26 Mo4 -9(100) 3_566 .
O26 Mn2 O26 Mo6 84(100) 3_566 3_566
O26 Mn2 O26 C13 -142(100) 3_566 .
O26 Mn2 O27 Mo5 93.1(2) 3_566 .
O26 Mn2 O27 Mo5 -86.9(2) . .
O26 Mn2 O27 Mo6 0.4(2) 3_566 .
O26 Mn2 O27 Mo6 -179.6(2) . .
O26 Mn2 O27 C11 -131.9(5) 3_566 .
O26 Mn2 O27 C11 48.1(5) . .
O26 Mn2 O28 Mo4 -178.97(19) . 3_566
O26 Mn2 O28 Mo4 1.03(19) 3_566 3_566
O26 Mn2 O28 Mo5 87.6(2) . 3_566
O26 Mn2 O28 Mo5 -92.4(2) 3_566 3_566
O26 Mn2 O28 C12 -45.5(5) . .
O26 Mn2 O28 C12 134.5(5) 3_566 .
O26 C13 C14 C11 64.3(8) . .
O26 C13 C14 C12 -63.4(8) . .
O26 C13 C14 C15 178.2(6) . .
O27 Mo5 O18 Mo4 -94.4(3) . .
O27 Mo5 O22 Mo6 -21.0(2) . .
O27 Mo6 O22 Mo5 21.2(2) . .
O27 Mn2 O26 Mo4 88.2(2) . .
O27 Mn2 O26 Mo4 -91.8(2) 3_566 .
O27 Mn2 O26 Mo6 -179.6(2) . 3_566
O27 Mn2 O26 Mo6 0.4(2) 3_566 3_566
O27 Mn2 O26 C13 -45.3(5) . .
O27 Mn2 O26 C13 134.7(5) 3_566 .
O27 Mn2 O27 Mo5 43(100) 3_566 .
O27 Mn2 O27 Mo6 -50(100) 3_566 .
O27 Mn2 O27 C11 178(100) 3_566 .
O27 Mn2 O28 Mo4 -86.2(2) . 3_566
O27 Mn2 O28 Mo4 93.8(2) 3_566 3_566
O27 Mn2 O28 Mo5 -179.7(2) . 3_566
O27 Mn2 O28 Mo5 0.3(2) 3_566 3_566
O27 Mn2 O28 C12 -132.7(5) 3_566 .
O27 Mn2 O28 C12 47.3(5) . .
O27 C11 C14 C12 66.7(9) . .
O27 C11 C14 C13 -61.4(9) . .
O27 C11 C14 C15 -176.0(7) . .
O28 Mo4 O18 Mo5 20.0(3) 3_566 .
O28 Mo4 O23 Mo6 96.6(3) 3_566 3_566
O28 Mo4 O26 Mo6 -102.75(18) 3_566 3_566
O28 Mo4 O26 Mn2 -0.94(17) 3_566 .
O28 Mo4 O26 C13 130.3(5) 3_566 .
O28 Mo5 O18 Mo4 -20.0(3) 3_566 .
O28 Mo5 O22 Mo6 -95.2(3) 3_566 .
O28 Mo5 O27 Mo6 101.21(18) 3_566 .
O28 Mo5 O27 Mn2 -0.30(18) 3_566 .
O28 Mo5 O27 C11 -130.9(5) 3_566 .
O28 Mn2 O26 Mo4 1.01(19) 3_566 .
O28 Mn2 O26 Mo4 -178.99(19) . .
O28 Mn2 O26 Mo6 93.3(2) 3_566 3_566
O28 Mn2 O26 Mo6 -86.7(2) . 3_566
O28 Mn2 O26 C13 47.6(5) . .
O28 Mn2 O26 C13 -132.4(5) 3_566 .
O28 Mn2 O27 Mo5 -179.68(19) . .
O28 Mn2 O27 Mo5 0.32(19) 3_566 .
O28 Mn2 O27 Mo6 -92.3(2) 3_566 .
O28 Mn2 O27 Mo6 87.7(2) . .
O28 Mn2 O27 C11 135.4(5) 3_566 .
O28 Mn2 O27 C11 -44.6(5) . .
O28 Mn2 O28 Mo4 43(100) 3_566 3_566
O28 Mn2 O28 Mo5 -50(100) 3_566 3_566
O28 Mn2 O28 C12 177(100) 3_566 .
O28 C12 C14 C11 -62.1(8) . .
O28 C12 C14 C13 64.5(8) . .
O28 C12 C14 C15 -177.9(6) . .
O29 C16 C17 C18 -61.4(11) . .
O29 C16 C17 C19 178.8(9) . .
O29 C16 C17 C20 55.2(12) . .
C11 C14 C15 O29 179.4(7) . .
C12 C14 C15 O29 -60.1(8) . .
C13 C14 C15 O29 61.9(8) . .
C15 O29 C16 C17 -102.0(10) . .
C16 O29 C15 C14 -163.9(7) . .
C16 C17 C18 O30 -68.8(10) . .
C16 C17 C19 O31 -74.2(12) . .
C16 C17 C20 O32 53.7(13) . .
C18 C17 C19 O31 165.7(9) . .
C18 C17 C20 O32 172.9(10) . .
C19 C17 C18 O30 51.3(11) . .
C19 C17 C20 O32 -69.3(12) . .
C20 C17 C18 O30 170.3(8) . .
C20 C17 C19 O31 50.3(12) . .
C70 N4 C69 O33 171.8(17) . .
C71 N4 C69 O33 -12(3) . .
N1 C21 C22 C23 171.2(9) . .
N1 C25 C26 C27 163.6(8) . .
N1 C29 C30 C31 -169.8(11) . .
N1 C33 C34 C35 163.1(12) . .
C21 N1 C25 C26 -66.0(11) . .
C21 N1 C29 C30 179.1(11) . .
C21 N1 C33 C34 55.2(14) . .
C21 C22 C23 C24 -77.8(11) . .
C25 N1 C21 C22 -64.5(11) . .
C25 N1 C29 C30 59.5(13) . .
C25 N1 C33 C34 175.2(11) . .
C25 C26 C27 C28 -74.5(12) . .
C29 N1 C21 C22 176.3(9) . .
C29 N1 C25 C26 51.6(11) . .
C29 N1 C33 C34 -64.9(14) . .
C29 C30 C31 C32 179.1(16) . .
C33 N1 C21 C22 53.1(11) . .
C33 N1 C25 C26 173.4(10) . .
C33 N1 C29 C30 -58.5(14) . .
C33 C34 C35 C36 55(2) . .
N2 C37 C38 C39 -152.7(12) . .
N2 C41 C42 C43 -158.7(16) . .
N2 C45 C46 C47 -178.3(14) . .
N2 C49 C50 C51 -171.7(17) . .
C37 N2 C41 C42 64.2(17) . .
C37 N2 C45 C46 -61.7(17) . .
C37 N2 C49 C50 -178.7(15) . .
C37 C38 C39 C40 75.6(17) . .
C41 N2 C37 C38 64.7(14) . .
C41 N2 C45 C46 179.0(14) . .
C41 N2 C49 C50 -59(2) . .
C41 C42 C43 C44 -177.4(17) . .
C45 N2 C37 C38 -54.1(14) . .
C45 N2 C41 C42 -176.9(15) . .
C45 N2 C49 C50 61(2) . .
C45 C46 C47 C48 161.9(16) . .
C49 N2 C37 C38 -175.3(13) . .
C49 N2 C41 C42 -55.7(18) . .
C49 N2 C45 C46 58.7(19) . .
C49 C50 C51 C52 177.8(18) . .
N3 C53 C54 C55 171.7(10) . .
N3 C57 C58 C59 177.7(13) . .
N3 C61 C62 C63 176.4(12) . .
N3 C65 C66 C67 178.4(15) . .
C53 N3 C57 C58 -58.8(15) . .
C53 N3 C61 C62 175.2(11) . .
C53 N3 C65 C66 59.2(18) . .
C53 C54 C55 C56 168.3(11) . .
C57 N3 C53 C54 -60.9(13) . .
C57 N3 C61 C62 54.5(14) . .
C57 N3 C65 C66 179.2(15) . .
C57 C58 C59 C60 -176.4(15) . .
C61 N3 C53 C54 178.5(10) . .
C61 N3 C57 C58 60.2(14) . .
C61 N3 C65 C66 -61.0(17) . .
C61 C62 C63 C64 170.0(17) . .
C65 N3 C53 C54 56.1(15) . .
C65 N3 C57 C58 -179.2(13) . .
C65 N3 C61 C62 -62.6(15) . .
C65 C66 C67 C68 165.9(17) . .
